data_1567521
loop_
_publ_author_name
'Tang, Jia'
'Matsuda, Yudai'

_publ_section_title
;
 Discovery of branching meroterpenoid biosynthetic pathways in Aspergillus
 insuetus: involvement of two terpene cyclases with distinct cyclization
 modes
;
_journal_name_full 'Chemical Science'
_journal_paper_doi 10.1039/D2SC02994D
_journal_year 2022
_chemical_absolute_configuration ad
_chemical_formula_sum 'C26.75 H41 O6.75'
_chemical_formula_weight 470.59
_chemical_name_common 'insuetusin B6'
_space_group_crystal_system triclinic
_space_group_IT_number 1
_space_group_name_Hall 'P 1'
_space_group_name_H-M_alt 'P 1'
_atom_sites_solution_hydrogens geom
_audit_creation_method SHELXL-2016/6
_audit_update_record
;
2022-05-25 deposited with the CCDC.	2022-08-17 downloaded from the CCDC.
;
_cell_angle_alpha 91.2110(10)
_cell_angle_beta 99.4940(10)
_cell_angle_gamma 98.3750(10)
_cell_formula_units_Z 4
_cell_length_a 10.0860(2)
_cell_length_b 15.2512(3)
_cell_length_c 17.1263(3)
_cell_measurement_reflns_used 9942
_cell_measurement_temperature 173(2)
_cell_measurement_theta_max 74.67
_cell_measurement_theta_min 2.93
_cell_volume 2567.88(9)
_computing_cell_refinement 'Bruker Saint'
_computing_data_collection 'Bruker Apex3'
_computing_data_reduction 'Bruker Saint'
_computing_structure_refinement 'SHELXL-2016/6 (Sheldrick, 2016)'
_computing_structure_solution 'SHELXT 2014/5 (Sheldrick, 2014)'
_diffrn_ambient_temperature 173(2)
_diffrn_measured_fraction_theta_full 0.999
_diffrn_measured_fraction_theta_max 0.994
_diffrn_measurement_device_type 'Bruker D8 Venture Photon II'
_diffrn_measurement_method 'phi and omega scans'
_diffrn_radiation_type CuK\a
_diffrn_radiation_wavelength 1.54178
_diffrn_reflns_av_R_equivalents 0.0421
_diffrn_reflns_av_unetI/netI 0.0308
_diffrn_reflns_Laue_measured_fraction_full 0.999
_diffrn_reflns_Laue_measured_fraction_max 0.994
_diffrn_reflns_limit_h_max 12
_diffrn_reflns_limit_h_min -12
_diffrn_reflns_limit_k_max 19
_diffrn_reflns_limit_k_min -19
_diffrn_reflns_limit_l_max 21
_diffrn_reflns_limit_l_min -21
_diffrn_reflns_number 103496
_diffrn_reflns_point_group_measured_fraction_full 0.976
_diffrn_reflns_point_group_measured_fraction_max 0.956
_diffrn_reflns_theta_full 67.679
_diffrn_reflns_theta_max 74.701
_diffrn_reflns_theta_min 2.932
_diffrn_source 'micro focus'
_exptl_absorpt_coefficient_mu 0.698
_exptl_absorpt_correction_T_max 0.7538
_exptl_absorpt_correction_T_min 0.6662
_exptl_absorpt_correction_type multi-scan
_exptl_absorpt_process_details
;
 SADABS 2016/2: Krause, L., Herbst-Irmer, R., Sheldrick G.M. & Stalke D.,
 J. Appl. Cryst. 48 (2015) 3-10
;
_exptl_crystal_colour colourless
_exptl_crystal_density_diffrn 1.217
_exptl_crystal_description block
_exptl_crystal_F_000 1022
_exptl_crystal_size_max 0.25
_exptl_crystal_size_mid 0.04
_exptl_crystal_size_min 0.02
_refine_diff_density_max 0.533
_refine_diff_density_min -0.365
_refine_diff_density_rms 0.040
_refine_ls_abs_structure_details
;
 Flack x determined using 8768 quotients [(I+)-(I-)]/[(I+)+(I-)]
 (Parsons, Flack and Wagner, Acta Cryst. B69 (2013) 249-259).
;
_refine_ls_abs_structure_Flack 0.00(3)
_refine_ls_extinction_method none
_refine_ls_goodness_of_fit_ref 1.080
_refine_ls_hydrogen_treatment constr
_refine_ls_matrix_type full
_refine_ls_number_parameters 1249
_refine_ls_number_reflns 20178
_refine_ls_number_restraints 3
_refine_ls_restrained_S_all 1.080
_refine_ls_R_factor_all 0.0376
_refine_ls_R_factor_gt 0.0360
_refine_ls_shift/su_max 0.000
_refine_ls_shift/su_mean 0.000
_refine_ls_structure_factor_coef Fsqd
_refine_ls_weighting_details 'w=1/[\s^2^(Fo^2^)+(0.0503P)^2^+0.4272P] where P=(Fo^2^+2Fc^2^)/3'
_refine_ls_weighting_scheme calc
_refine_ls_wR_factor_gt 0.0951
_refine_ls_wR_factor_ref 0.0966
_reflns_Friedel_coverage 0.923
_reflns_Friedel_fraction_full 0.952
_reflns_Friedel_fraction_max 0.917
_reflns_number_gt 19289
_reflns_number_total 20178
_reflns_threshold_expression 'I > 2\s(I)'
_cod_data_source_file d2sc02994d2.cif
_cod_data_source_block 1_a_CCDC5
_cod_database_code 1567521
_shelx_shelxl_version_number 2016/6
_shelx_space_group_comment
;
The symmetry employed for this shelxl refinement is uniquely defined
by the following loop, which should always be used as a source of
symmetry information in preference to the above space-group names.
They are only intended as comments.
;

loop_
_space_group_symop_operation_xyz
'x, y, z'

loop_
_atom_site_label
_atom_site_type_symbol
_atom_site_fract_x
_atom_site_fract_y
_atom_site_fract_z
_atom_site_U_iso_or_equiv
_atom_site_adp_type
_atom_site_occupancy
_atom_site_site_symmetry_order
_atom_site_calc_flag
_atom_site_refinement_flags_posn
_atom_site_refinement_flags_adp
_atom_site_refinement_flags_occupancy
_atom_site_disorder_assembly
_atom_site_disorder_group
O1 O -0.10438(19) 1.10629(11) 0.09590(11) 0.0373(4) Uani 1 1 d . . . . .
O2 O -0.36749(18) 0.76675(13) 0.11693(12) 0.0411(4) Uani 1 1 d . . . . .
H2 H -0.452437 0.756094 0.113226 0.062 Uiso 1 1 calc R U . . .
O3 O -0.11208(16) 0.69858(11) 0.33774(10) 0.0299(3) Uani 1 1 d . . . . .
O4 O 0.1100(2) 0.47135(14) 0.44753(14) 0.0499(5) Uani 1 1 d . . . . .
O5 O 0.3529(3) 0.47792(15) 0.35090(12) 0.0528(5) Uani 1 1 d . . . . .
O6 O 0.43332(18) 0.53345(13) 0.47418(11) 0.0374(4) Uani 1 1 d . . . . .
C1 C 0.0599(2) 0.92338(15) 0.16513(14) 0.0269(4) Uani 1 1 d . . . . .
H1A H 0.079827 0.954642 0.217957 0.032 Uiso 1 1 calc R U . . .
H1B H 0.141858 0.898087 0.157009 0.032 Uiso 1 1 calc R U . . .
C2 C 0.0302(2) 0.99040(16) 0.10156(14) 0.0301(5) Uani 1 1 d . . . . .
H2A H 0.107057 1.039873 0.108318 0.036 Uiso 1 1 calc R U . . .
H2B H 0.024342 0.961127 0.048697 0.036 Uiso 1 1 calc R U . . .
C3 C -0.0994(2) 1.02775(15) 0.10421(13) 0.0288(5) Uani 1 1 d . . . . .
C4 C -0.2265(2) 0.96151(15) 0.10954(13) 0.0272(4) Uani 1 1 d . . . . .
C5 C -0.1885(2) 0.89064(15) 0.17111(13) 0.0256(4) Uani 1 1 d . . . . .
H5 H -0.161099 0.926344 0.222389 0.031 Uiso 1 1 calc R U . . .
C6 C -0.3114(2) 0.82434(16) 0.18549(15) 0.0318(5) Uani 1 1 d . . . . .
H6 H -0.383318 0.859347 0.196425 0.038 Uiso 1 1 calc R U . . .
C7 C -0.2730(2) 0.77168(17) 0.25877(16) 0.0325(5) Uani 1 1 d . . . . .
H7A H -0.255402 0.812291 0.306427 0.039 Uiso 1 1 calc R U . . .
H7B H -0.351107 0.725887 0.263845 0.039 Uiso 1 1 calc R U . . .
C8 C -0.1487(2) 0.72676(15) 0.25624(13) 0.0272(5) Uani 1 1 d . . . . .
C9 C 0.0024(2) 0.66000(15) 0.35317(13) 0.0265(4) Uani 1 1 d . . . . .
C10 C -0.0069(2) 0.58298(16) 0.39042(14) 0.0288(5) Uani 1 1 d . . . . .
C11 C 0.1148(3) 0.54247(16) 0.41623(14) 0.0317(5) Uani 1 1 d . . . . .
C12 C 0.2507(2) 0.59419(16) 0.40400(14) 0.0287(5) Uani 1 1 d . . . . .
H12 H 0.284587 0.636794 0.450631 0.034 Uiso 1 1 calc R U . . .
C13 C 0.2377(2) 0.64806(16) 0.32940(13) 0.0289(5) Uani 1 1 d . . . . .
H13 H 0.202045 0.605384 0.283003 0.035 Uiso 1 1 calc R U . . .
C14 C 0.1317(2) 0.71222(15) 0.33288(13) 0.0265(4) Uani 1 1 d . . . . .
C15 C 0.1008(2) 0.75254(16) 0.25083(13) 0.0270(4) Uani 1 1 d . . . . .
H15A H 0.178367 0.797895 0.244089 0.032 Uiso 1 1 calc R U . . .
H15B H 0.091003 0.705295 0.208846 0.032 Uiso 1 1 calc R U . . .
C16 C -0.0295(2) 0.79534(15) 0.24089(13) 0.0242(4) Uani 1 1 d . . . . .
H16 H -0.014559 0.841032 0.285455 0.029 Uiso 1 1 calc R U . . .
C17 C -0.0596(2) 0.84703(14) 0.16370(13) 0.0239(4) Uani 1 1 d . . . . .
C18 C -0.3349(3) 1.01086(17) 0.13590(16) 0.0342(5) Uani 1 1 d . . . . .
H18A H -0.308008 1.029353 0.192128 0.051 Uiso 1 1 calc R U . . .
H18B H -0.422350 0.971463 0.127975 0.051 Uiso 1 1 calc R U . . .
H18C H -0.343540 1.063294 0.104440 0.051 Uiso 1 1 calc R U . . .
C19 C -0.2807(3) 0.92648(17) 0.02309(14) 0.0331(5) Uani 1 1 d . . . . .
H19A H -0.309793 0.975050 -0.008772 0.050 Uiso 1 1 calc R U . . .
H19B H -0.358113 0.879248 0.022053 0.050 Uiso 1 1 calc R U . . .
H19C H -0.208445 0.902948 0.001210 0.050 Uiso 1 1 calc R U . . .
C20 C -0.1823(3) 0.64150(16) 0.20372(16) 0.0346(5) Uani 1 1 d . . . . .
H20A H -0.098785 0.616384 0.201670 0.052 Uiso 1 1 calc R U . . .
H20B H -0.222859 0.654837 0.150100 0.052 Uiso 1 1 calc R U . . .
H20C H -0.246777 0.598608 0.225731 0.052 Uiso 1 1 calc R U . . .
C21 C -0.1405(3) 0.53554(18) 0.40627(17) 0.0378(6) Uani 1 1 d . . . . .
H21A H -0.190837 0.578235 0.427475 0.057 Uiso 1 1 calc R U . . .
H21B H -0.124004 0.490181 0.444887 0.057 Uiso 1 1 calc R U . . .
H21C H -0.193877 0.507272 0.356775 0.057 Uiso 1 1 calc R U . . .
C22 C 0.3495(3) 0.52835(17) 0.40478(14) 0.0321(5) Uani 1 1 d . . . . .
C23 C 0.5283(3) 0.4707(2) 0.4837(2) 0.0515(7) Uani 1 1 d . . . . .
H23A H 0.581069 0.475480 0.440316 0.077 Uiso 1 1 calc R U . . .
H23B H 0.478437 0.410441 0.482685 0.077 Uiso 1 1 calc R U . . .
H23C H 0.590055 0.483617 0.534419 0.077 Uiso 1 1 calc R U . . .
C24 C 0.3769(3) 0.6950(2) 0.31777(17) 0.0399(6) Uani 1 1 d . . . . .
H24A H 0.417926 0.733705 0.364525 0.060 Uiso 1 1 calc R U . . .
H24B H 0.366471 0.730676 0.270839 0.060 Uiso 1 1 calc R U . . .
H24C H 0.435731 0.650755 0.310475 0.060 Uiso 1 1 calc R U . . .
C25 C 0.1825(3) 0.78720(16) 0.39712(15) 0.0326(5) Uani 1 1 d . . . . .
H25A H 0.108414 0.820678 0.402555 0.049 Uiso 1 1 calc R U . . .
H25B H 0.258504 0.827007 0.381924 0.049 Uiso 1 1 calc R U . . .
H25C H 0.213042 0.761626 0.447768 0.049 Uiso 1 1 calc R U . . .
C26 C -0.0708(2) 0.78797(16) 0.08832(13) 0.0293(5) Uani 1 1 d . . . . .
H26A H -0.000629 0.749310 0.096065 0.044 Uiso 1 1 calc R U . . .
H26B H -0.058194 0.825376 0.043509 0.044 Uiso 1 1 calc R U . . .
H26C H -0.160849 0.751561 0.077342 0.044 Uiso 1 1 calc R U . . .
O7 O 1.95503(19) 0.71290(12) 0.88773(12) 0.0420(4) Uani 1 1 d . . . . .
O8 O 1.5742(2) 0.41795(13) 0.89899(12) 0.0445(5) Uani 1 1 d . . . . .
H8 H 1.591049 0.365672 0.902175 0.067 Uiso 1 1 calc R U . . .
O9 O 1.27838(17) 0.46570(10) 0.68699(10) 0.0318(4) Uani 1 1 d . . . . .
O10 O 0.8148(2) 0.47734(15) 0.61006(16) 0.0560(6) Uani 1 1 d . . . . .
O11 O 0.7902(2) 0.66528(18) 0.68469(14) 0.0576(6) Uani 1 1 d . . . . .
O12 O 0.7848(2) 0.68421(15) 0.55516(13) 0.0497(5) Uani 1 1 d . . . . .
C27 C 1.5981(2) 0.70697(15) 0.83632(14) 0.0293(5) Uani 1 1 d . . . . .
H27A H 1.614809 0.714832 0.781355 0.035 Uiso 1 1 calc R U . . .
H27B H 1.530097 0.744935 0.845762 0.035 Uiso 1 1 calc R U . . .
C28 C 1.7302(3) 0.73696(16) 0.89372(15) 0.0340(5) Uani 1 1 d . . . . .
H28A H 1.765795 0.798717 0.883019 0.041 Uiso 1 1 calc R U . . .
H28B H 1.710457 0.736857 0.948468 0.041 Uiso 1 1 calc R U . . .
C29 C 1.8382(3) 0.67978(16) 0.88838(14) 0.0325(5) Uani 1 1 d . . . . .
C30 C 1.7962(3) 0.57939(16) 0.88958(15) 0.0323(5) Uani 1 1 d . . . . .
C31 C 1.6540(2) 0.55302(15) 0.83465(13) 0.0272(4) Uani 1 1 d . . . . .
H31 H 1.673924 0.568107 0.780814 0.033 Uiso 1 1 calc R U . . .
C32 C 1.6049(3) 0.45241(15) 0.82567(16) 0.0327(5) Uani 1 1 d . . . . .
H32 H 1.680831 0.423339 0.811318 0.039 Uiso 1 1 calc R U . . .
C33 C 1.4833(2) 0.43033(15) 0.75841(16) 0.0323(5) Uani 1 1 d . . . . .
H33A H 1.514567 0.442689 0.707353 0.039 Uiso 1 1 calc R U . . .
H33B H 1.448641 0.366111 0.757696 0.039 Uiso 1 1 calc R U . . .
C34 C 1.3674(2) 0.48201(15) 0.76507(14) 0.0287(5) Uani 1 1 d . . . . .
C35 C 1.1718(2) 0.51226(15) 0.67414(14) 0.0290(5) Uani 1 1 d . . . . .
C36 C 1.0465(3) 0.46719(17) 0.64848(17) 0.0363(5) Uani 1 1 d . . . . .
C37 C 0.9313(3) 0.51534(18) 0.62635(16) 0.0372(6) Uani 1 1 d . . . . .
C38 C 0.9631(2) 0.61501(16) 0.62068(14) 0.0313(5) Uani 1 1 d . . . . .
H38 H 0.989471 0.627096 0.567728 0.038 Uiso 1 1 calc R U . . .
C39 C 1.0817(2) 0.65734(16) 0.68469(14) 0.0305(5) Uani 1 1 d . . . . .
H39 H 1.052711 0.648110 0.737372 0.037 Uiso 1 1 calc R U . . .
C40 C 1.2094(2) 0.61212(15) 0.68422(13) 0.0254(4) Uani 1 1 d . . . . .
C41 C 1.3066(2) 0.63585(15) 0.76374(13) 0.0269(4) Uani 1 1 d . . . . .
H41A H 1.343673 0.699839 0.766547 0.032 Uiso 1 1 calc R U . . .
H41B H 1.255326 0.624399 0.807952 0.032 Uiso 1 1 calc R U . . .
C42 C 1.4242(2) 0.58164(14) 0.77304(13) 0.0247(4) Uani 1 1 d . . . . .
H42 H 1.468169 0.593676 0.725339 0.030 Uiso 1 1 calc R U . . .
C43 C 1.5398(2) 0.60898(15) 0.84524(13) 0.0267(4) Uani 1 1 d . . . . .
C44 C 1.9024(3) 0.53177(18) 0.85904(18) 0.0403(6) Uani 1 1 d . . . . .
H44A H 1.896232 0.538651 0.801852 0.060 Uiso 1 1 calc R U . . .
H44B H 1.885478 0.468578 0.869619 0.060 Uiso 1 1 calc R U . . .
H44C H 1.993492 0.557591 0.886114 0.060 Uiso 1 1 calc R U . . .
C45 C 1.8007(3) 0.56019(19) 0.97846(15) 0.0419(6) Uani 1 1 d . . . . .
H45A H 1.892807 0.579657 1.007522 0.063 Uiso 1 1 calc R U . . .
H45B H 1.775400 0.496378 0.983922 0.063 Uiso 1 1 calc R U . . .
H45C H 1.736583 0.592416 1.000101 0.063 Uiso 1 1 calc R U . . .
C46 C 1.2818(3) 0.44497(18) 0.82539(18) 0.0404(6) Uani 1 1 d . . . . .
H46A H 1.340485 0.443038 0.876795 0.061 Uiso 1 1 calc R U . . .
H46B H 1.236601 0.384887 0.807686 0.061 Uiso 1 1 calc R U . . .
H46C H 1.213185 0.483077 0.830598 0.061 Uiso 1 1 calc R U . . .
C47 C 1.0164(3) 0.36767(19) 0.6409(2) 0.0548(8) Uani 1 1 d . . . . .
H47A H 1.101946 0.343166 0.648120 0.082 Uiso 1 1 calc R U . . .
H47B H 0.964218 0.349146 0.588222 0.082 Uiso 1 1 calc R U . . .
H47C H 0.963338 0.345797 0.681470 0.082 Uiso 1 1 calc R U . . .
C48 C 0.8365(3) 0.65636(18) 0.62528(17) 0.0387(6) Uani 1 1 d . . . . .
C49 C 0.6659(4) 0.7274(3) 0.5548(3) 0.0724(11) Uani 1 1 d . . . . .
H49A H 0.638579 0.749218 0.501994 0.109 Uiso 1 1 calc R U . . .
H49B H 0.687356 0.777361 0.593956 0.109 Uiso 1 1 calc R U . . .
H49C H 0.591231 0.684836 0.568061 0.109 Uiso 1 1 calc R U . . .
C50 C 1.1101(3) 0.75728(18) 0.67467(18) 0.0416(6) Uani 1 1 d . . . . .
H50A H 1.127663 0.768379 0.620883 0.062 Uiso 1 1 calc R U . . .
H50B H 1.189792 0.783331 0.713208 0.062 Uiso 1 1 calc R U . . .
H50C H 1.031028 0.784229 0.683504 0.062 Uiso 1 1 calc R U . . .
C51 C 1.2810(3) 0.64215(16) 0.61452(14) 0.0303(5) Uani 1 1 d . . . . .
H51A H 1.340150 0.599320 0.603885 0.045 Uiso 1 1 calc R U . . .
H51B H 1.335698 0.700672 0.627988 0.045 Uiso 1 1 calc R U . . .
H51C H 1.212654 0.645567 0.567278 0.045 Uiso 1 1 calc R U . . .
C52 C 1.4878(3) 0.60095(19) 0.92470(15) 0.0367(5) Uani 1 1 d . . . . .
H52A H 1.395663 0.616300 0.918282 0.055 Uiso 1 1 calc R U . . .
H52B H 1.548255 0.641547 0.964775 0.055 Uiso 1 1 calc R U . . .
H52C H 1.486207 0.539903 0.941677 0.055 Uiso 1 1 calc R U . . .
O13 O 1.4683(2) 0.11729(15) 0.83957(15) 0.0525(5) Uani 1 1 d . . . . .
O14 O 1.01189(18) -0.09514(11) 0.89796(10) 0.0336(4) Uani 1 1 d . . . . .
H14 H 0.996982 -0.149880 0.904618 0.050 Uiso 1 1 calc R U . . .
O15 O 0.73111(17) -0.03937(11) 0.67909(10) 0.0312(3) Uani 1 1 d . . . . .
O16 O 0.3035(2) 0.02663(16) 0.57596(17) 0.0641(7) Uani 1 1 d . . . . .
O17 O 0.3210(2) 0.21962(17) 0.64687(14) 0.0531(5) Uani 1 1 d . . . . .
O18 O 0.3418(2) 0.23879(14) 0.52004(13) 0.0455(5) Uani 1 1 d . . . . .
C53 C 1.1330(3) 0.17196(17) 0.79128(16) 0.0348(5) Uani 1 1 d . . . . .
H53A H 1.141433 0.163160 0.734966 0.042 Uiso 1 1 calc R U . . .
H53B H 1.087436 0.224648 0.795788 0.042 Uiso 1 1 calc R U . . .
C54 C 1.2762(3) 0.19040(18) 0.84126(18) 0.0406(6) Uani 1 1 d . . . . .
H54A H 1.331110 0.238953 0.817976 0.049 Uiso 1 1 calc R U . . .
H54B H 1.269057 0.210769 0.895479 0.049 Uiso 1 1 calc R U . . .
C55 C 1.3485(3) 0.11057(18) 0.84629(16) 0.0368(5) Uani 1 1 d . . . . .
C56 C 1.2705(2) 0.02268(16) 0.86479(14) 0.0313(5) Uani 1 1 d . . . . .
C57 C 1.1237(2) 0.01072(15) 0.81387(13) 0.0272(4) Uani 1 1 d . . . . .
H57 H 1.142012 0.009195 0.758257 0.033 Uiso 1 1 calc R U . . .
C58 C 1.0403(2) -0.08087(15) 0.81954(14) 0.0287(5) Uani 1 1 d . . . . .
H58 H 1.097456 -0.126147 0.807559 0.034 Uiso 1 1 calc R U . . .
C59 C 0.9117(2) -0.09489(15) 0.75642(14) 0.0294(5) Uani 1 1 d . . . . .
H59A H 0.938349 -0.101384 0.703736 0.035 Uiso 1 1 calc R U . . .
H59B H 0.854938 -0.151040 0.765779 0.035 Uiso 1 1 calc R U . . .
C60 C 0.8267(2) -0.02043(15) 0.75494(13) 0.0265(4) Uani 1 1 d . . . . .
C61 C 0.6489(2) 0.02144(15) 0.65695(13) 0.0277(5) Uani 1 1 d . . . . .
C62 C 0.5167(3) -0.00933(17) 0.62848(15) 0.0341(5) Uani 1 1 d . . . . .
C63 C 0.4255(3) 0.05171(18) 0.59813(16) 0.0388(6) Uani 1 1 d . . . . .
C64 C 0.4841(3) 0.14789(17) 0.59151(15) 0.0333(5) Uani 1 1 d . . . . .
H64 H 0.517392 0.153560 0.539709 0.040 Uiso 1 1 calc R U . . .
C65 C 0.6050(2) 0.17837(16) 0.65775(15) 0.0298(5) Uani 1 1 d . . . . .
H65 H 0.570800 0.171460 0.709196 0.036 Uiso 1 1 calc R U . . .
C66 C 0.7151(2) 0.11758(15) 0.65780(13) 0.0262(4) Uani 1 1 d . . . . .
C67 C 0.8265(2) 0.14086(15) 0.73228(14) 0.0272(4) Uani 1 1 d . . . . .
H67A H 0.883799 0.197523 0.724959 0.033 Uiso 1 1 calc R U . . .
H67B H 0.782498 0.149221 0.778931 0.033 Uiso 1 1 calc R U . . .
C68 C 0.9167(2) 0.06853(14) 0.74814(13) 0.0255(4) Uani 1 1 d . . . . .
H68 H 0.954975 0.061677 0.698471 0.031 Uiso 1 1 calc R U . . .
C69 C 1.0434(2) 0.09034(14) 0.81582(13) 0.0260(4) Uani 1 1 d . . . . .
C70 C 1.3461(3) -0.0529(2) 0.84401(19) 0.0425(6) Uani 1 1 d . . . . .
H70A H 1.342788 -0.057294 0.786530 0.064 Uiso 1 1 calc R U . . .
H70B H 1.302638 -0.108941 0.861643 0.064 Uiso 1 1 calc R U . . .
H70C H 1.441063 -0.040473 0.870604 0.064 Uiso 1 1 calc R U . . .
C71 C 1.2782(3) 0.02731(19) 0.95579(15) 0.0368(5) Uani 1 1 d . . . . .
H71A H 1.373299 0.032082 0.981704 0.055 Uiso 1 1 calc R U . . .
H71B H 1.225931 -0.026536 0.971948 0.055 Uiso 1 1 calc R U . . .
H71C H 1.240214 0.079329 0.971367 0.055 Uiso 1 1 calc R U . . .
C72 C 0.7387(3) -0.02542(17) 0.81881(15) 0.0325(5) Uani 1 1 d . . . . .
H72A H 0.674465 -0.080901 0.811090 0.049 Uiso 1 1 calc R U . . .
H72B H 0.688238 0.025026 0.815710 0.049 Uiso 1 1 calc R U . . .
H72C H 0.796417 -0.023606 0.870970 0.049 Uiso 1 1 calc R U . . .
C73 C 0.4577(3) -0.10588(18) 0.62732(19) 0.0447(7) Uani 1 1 d . . . . .
H73A H 0.450804 -0.132606 0.573982 0.067 Uiso 1 1 calc R U . . .
H73B H 0.367105 -0.111543 0.642015 0.067 Uiso 1 1 calc R U . . .
H73C H 0.516950 -0.136408 0.665216 0.067 Uiso 1 1 calc R U . . .
C74 C 0.3725(3) 0.20509(18) 0.59092(17) 0.0371(6) Uani 1 1 d . . . . .
C75 C 0.2355(4) 0.2940(2) 0.5128(3) 0.0620(9) Uani 1 1 d . . . . .
H75A H 0.222261 0.316807 0.459472 0.093 Uiso 1 1 calc R U . . .
H75B H 0.261764 0.343789 0.552105 0.093 Uiso 1 1 calc R U . . .
H75C H 0.150655 0.258762 0.522001 0.093 Uiso 1 1 calc R U . . .
C76 C 0.6582(3) 0.27669(17) 0.65235(18) 0.0391(6) Uani 1 1 d . . . . .
H76A H 0.693690 0.285857 0.602753 0.059 Uiso 1 1 calc R U . . .
H76B H 0.730990 0.295944 0.697343 0.059 Uiso 1 1 calc R U . . .
H76C H 0.583915 0.311356 0.653501 0.059 Uiso 1 1 calc R U . . .
C77 C 0.7825(3) 0.12664(17) 0.58287(14) 0.0318(5) Uani 1 1 d . . . . .
H77A H 0.846677 0.084070 0.583503 0.048 Uiso 1 1 calc R U . . .
H77B H 0.831310 0.187021 0.582201 0.048 Uiso 1 1 calc R U . . .
H77C H 0.712339 0.114567 0.535465 0.048 Uiso 1 1 calc R U . . .
C78 C 1.0029(3) 0.11182(17) 0.89591(14) 0.0327(5) Uani 1 1 d . . . . .
H78A H 0.925324 0.144486 0.887330 0.049 Uiso 1 1 calc R U . . .
H78B H 1.079845 0.148183 0.929875 0.049 Uiso 1 1 calc R U . . .
H78C H 0.977652 0.056505 0.921609 0.049 Uiso 1 1 calc R U . . .
O19 O -0.7729(2) 0.59078(13) 0.12978(13) 0.0453(5) Uani 1 1 d . . . . .
O20 O -0.86753(19) 0.22945(12) 0.08589(11) 0.0368(4) Uani 1 1 d . . . . .
H20 H -0.936104 0.190097 0.082138 0.055 Uiso 1 1 calc R U . . .
O21 O -0.58959(16) 0.16277(11) 0.29929(10) 0.0298(3) Uani 1 1 d . . . . .
O22 O -0.2587(2) -0.01618(13) 0.37702(15) 0.0490(5) Uani 1 1 d . . . . .
O23 O -0.03856(18) 0.07525(13) 0.28284(11) 0.0368(4) Uani 1 1 d . . . . .
O24 O 0.04317(18) 0.10029(13) 0.41217(10) 0.0370(4) Uani 1 1 d . . . . .
C79 C -0.5189(3) 0.45088(16) 0.17919(15) 0.0324(5) Uani 1 1 d . . . . .
H79A H -0.518788 0.466836 0.235535 0.039 Uiso 1 1 calc R U . . .
H79B H -0.423370 0.450435 0.172494 0.039 Uiso 1 1 calc R U . . .
C80 C -0.5767(3) 0.52209(18) 0.12783(16) 0.0374(6) Uani 1 1 d . . . . .
H80A H -0.527278 0.581119 0.148316 0.045 Uiso 1 1 calc R U . . .
H80B H -0.560262 0.512878 0.073036 0.045 Uiso 1 1 calc R U . . .
C81 C -0.7269(3) 0.52151(17) 0.12593(15) 0.0344(5) Uani 1 1 d . . . . .
C82 C -0.8201(3) 0.43263(17) 0.11381(14) 0.0325(5) Uani 1 1 d . . . . .
C83 C -0.7505(2) 0.36251(15) 0.16481(13) 0.0268(4) Uani 1 1 d . . . . .
H83 H -0.744851 0.386198 0.220344 0.032 Uiso 1 1 calc R U . . .
C84 C -0.8412(2) 0.27230(16) 0.16312(14) 0.0287(5) Uani 1 1 d . . . . .
H84 H -0.930478 0.283633 0.176134 0.034 Uiso 1 1 calc R U . . .
C85 C -0.7805(2) 0.21356(15) 0.22673(14) 0.0285(5) Uani 1 1 d . . . . .
H85A H -0.786568 0.238745 0.279552 0.034 Uiso 1 1 calc R U . . .
H85B H -0.835573 0.153776 0.219966 0.034 Uiso 1 1 calc R U . . .
C86 C -0.6330(2) 0.20458(15) 0.22421(14) 0.0273(4) Uani 1 1 d . . . . .
C87 C -0.4564(2) 0.15158(16) 0.31522(14) 0.0275(4) Uani 1 1 d . . . . .
C88 C -0.4284(2) 0.07114(16) 0.33879(15) 0.0319(5) Uani 1 1 d . . . . .
C89 C -0.2877(3) 0.05691(17) 0.36148(15) 0.0327(5) Uani 1 1 d . . . . .
C90 C -0.1750(2) 0.13675(16) 0.36520(14) 0.0279(5) Uani 1 1 d . . . . .
H90 H -0.154635 0.163989 0.420307 0.034 Uiso 1 1 calc R U . . .
C91 C -0.2123(2) 0.20803(15) 0.30748(14) 0.0271(4) Uani 1 1 d . . . . .
H91 H -0.218303 0.181886 0.252740 0.033 Uiso 1 1 calc R U . . .
C92 C -0.3533(2) 0.23397(15) 0.31329(13) 0.0256(4) Uani 1 1 d . . . . .
C93 C -0.3975(2) 0.28857(15) 0.24072(14) 0.0282(5) Uani 1 1 d . . . . .
H93A H -0.343468 0.348679 0.248123 0.034 Uiso 1 1 calc R U . . .
H93B H -0.377044 0.259887 0.192604 0.034 Uiso 1 1 calc R U . . .
C94 C -0.5488(2) 0.29700(15) 0.22800(13) 0.0253(4) Uani 1 1 d . . . . .
H94 H -0.563168 0.327134 0.277687 0.030 Uiso 1 1 calc R U . . .
C95 C -0.5990(2) 0.35683(15) 0.15914(13) 0.0262(4) Uani 1 1 d . . . . .
C96 C -0.9553(3) 0.44294(19) 0.14047(19) 0.0421(6) Uani 1 1 d . . . . .
H96A H -0.941149 0.450187 0.198385 0.063 Uiso 1 1 calc R U . . .
H96B H -1.022089 0.389972 0.122984 0.063 Uiso 1 1 calc R U . . .
H96C H -0.989073 0.495240 0.117053 0.063 Uiso 1 1 calc R U . . .
C97 C -0.8486(3) 0.4132(2) 0.02302(16) 0.0446(6) Uani 1 1 d . . . . .
H97A H -0.896412 0.459074 -0.002907 0.067 Uiso 1 1 calc R U . . .
H97B H -0.905068 0.355054 0.010737 0.067 Uiso 1 1 calc R U . . .
H97C H -0.762335 0.413134 0.003767 0.067 Uiso 1 1 calc R U . . .
C98 C -0.6185(3) 0.13968(17) 0.15839(16) 0.0354(5) Uani 1 1 d . . . . .
H98A H -0.521940 0.140644 0.155891 0.053 Uiso 1 1 calc R U . . .
H98B H -0.665516 0.156937 0.107607 0.053 Uiso 1 1 calc R U . . .
H98C H -0.658768 0.079722 0.169329 0.053 Uiso 1 1 calc R U . . .
C99 C -0.5367(3) -0.00786(19) 0.3409(2) 0.0475(7) Uani 1 1 d . . . . .
H99A H -0.547298 -0.018307 0.395929 0.071 Uiso 1 1 calc R U . . .
H99B H -0.510003 -0.060388 0.317438 0.071 Uiso 1 1 calc R U . . .
H99C H -0.623143 0.003817 0.310618 0.071 Uiso 1 1 calc R U . . .
C100 C -0.0510(2) 0.10065(16) 0.34794(14) 0.0289(5) Uani 1 1 d . . . . .
C101 C 0.1615(3) 0.0617(2) 0.39995(18) 0.0447(6) Uani 1 1 d . . . . .
H10A H 0.209570 0.097211 0.363348 0.067 Uiso 1 1 calc R U . . .
H10B H 0.132685 0.000930 0.377457 0.067 Uiso 1 1 calc R U . . .
H10C H 0.222195 0.060715 0.450778 0.067 Uiso 1 1 calc R U . . .
C102 C -0.0975(2) 0.28726(17) 0.31879(17) 0.0363(5) Uani 1 1 d . . . . .
H10D H -0.083200 0.311605 0.373460 0.054 Uiso 1 1 calc R U . . .
H10E H -0.122288 0.333053 0.282202 0.054 Uiso 1 1 calc R U . . .
H10F H -0.013663 0.267824 0.307945 0.054 Uiso 1 1 calc R U . . .
C103 C -0.3511(3) 0.28822(17) 0.39094(14) 0.0322(5) Uani 1 1 d . . . . .
H10G H -0.444464 0.294064 0.396945 0.048 Uiso 1 1 calc R U . . .
H10H H -0.298727 0.347282 0.388996 0.048 Uiso 1 1 calc R U . . .
H10I H -0.308897 0.257682 0.436078 0.048 Uiso 1 1 calc R U . . .
C104 C -0.5730(3) 0.32460(18) 0.07795(14) 0.0355(5) Uani 1 1 d . . . . .
H10J H -0.565635 0.374775 0.043306 0.053 Uiso 1 1 calc R U . . .
H10K H -0.648569 0.279250 0.053880 0.053 Uiso 1 1 calc R U . . .
H10L H -0.488117 0.299257 0.085024 0.053 Uiso 1 1 calc R U . . .
O25 O 1.6689(3) 0.25721(16) 0.89725(16) 0.0629(6) Uani 1 1 d . . . . .
H25 H 1.604159 0.219190 0.875096 0.094 Uiso 1 1 calc R U . . .
C105 C 1.7223(5) 0.2283(3) 0.9727(3) 0.0782(13) Uani 1 1 d . . . . .
H10M H 1.765727 0.175921 0.965861 0.117 Uiso 1 1 calc R U . . .
H10N H 1.648279 0.213252 1.002979 0.117 Uiso 1 1 calc R U . . .
H10O H 1.789541 0.275928 1.001443 0.117 Uiso 1 1 calc R U . . .
O26 O -0.6456(2) 0.75775(16) 0.10320(15) 0.0566(6) Uani 1 1 d . . . . .
H26 H -0.679312 0.706064 0.112264 0.085 Uiso 1 1 calc R U . . .
C106 C -0.7059(4) 0.7799(3) 0.0279(2) 0.0671(10) Uani 1 1 d . . . . .
H10P H -0.707423 0.731206 -0.010599 0.101 Uiso 1 1 calc R U . . .
H10Q H -0.653216 0.833935 0.012288 0.101 Uiso 1 1 calc R U . . .
H10R H -0.799106 0.790222 0.029443 0.101 Uiso 1 1 calc R U . . .
O27 O 0.0399(4) -0.0338(3) 0.5958(2) 0.1049(12) Uani 1 1 d . . . . .
H27 H 0.117942 -0.016680 0.585477 0.157 Uiso 1 1 calc R U . . .
C107 C -0.0406(5) -0.0822(3) 0.5301(3) 0.0753(11) Uani 1 1 d . . . . .
H10S H -0.036653 -0.047687 0.482682 0.113 Uiso 1 1 calc R U . . .
H10T H -0.134871 -0.094556 0.539010 0.113 Uiso 1 1 calc R U . . .
H10U H -0.006565 -0.138255 0.522604 0.113 Uiso 1 1 calc R U . . .

loop_
_atom_site_aniso_label
_atom_site_aniso_U_11
_atom_site_aniso_U_22
_atom_site_aniso_U_33
_atom_site_aniso_U_23
_atom_site_aniso_U_13
_atom_site_aniso_U_12
O1 0.0392(9) 0.0259(8) 0.0446(10) 0.0057(7) 0.0003(8) 0.0051(7)
O2 0.0274(8) 0.0388(10) 0.0509(11) 0.0022(8) -0.0050(8) -0.0024(7)
O3 0.0262(8) 0.0354(9) 0.0317(8) 0.0108(7) 0.0106(6) 0.0086(7)
O4 0.0455(11) 0.0391(11) 0.0677(14) 0.0239(10) 0.0107(10) 0.0104(9)
O5 0.0694(14) 0.0566(13) 0.0372(10) -0.0091(9) 0.0064(10) 0.0302(11)
O6 0.0334(9) 0.0407(10) 0.0384(9) -0.0008(7) -0.0022(7) 0.0161(8)
C1 0.0229(10) 0.0281(11) 0.0301(11) 0.0031(9) 0.0058(9) 0.0029(8)
C2 0.0286(11) 0.0289(11) 0.0332(12) 0.0057(9) 0.0075(9) 0.0031(9)
C3 0.0334(12) 0.0269(11) 0.0246(10) 0.0029(8) 0.0014(9) 0.0030(9)
C4 0.0258(11) 0.0271(11) 0.0290(11) 0.0015(9) 0.0032(9) 0.0067(9)
C5 0.0236(10) 0.0255(10) 0.0279(10) 0.0011(8) 0.0041(8) 0.0046(8)
C6 0.0231(11) 0.0328(12) 0.0404(13) 0.0050(10) 0.0060(10) 0.0061(9)
C7 0.0233(10) 0.0337(12) 0.0429(13) 0.0090(10) 0.0107(10) 0.0052(9)
C8 0.0229(10) 0.0301(11) 0.0286(11) 0.0085(9) 0.0048(9) 0.0030(9)
C9 0.0248(10) 0.0287(11) 0.0269(10) 0.0017(8) 0.0060(9) 0.0051(9)
C10 0.0297(11) 0.0281(11) 0.0285(11) 0.0030(9) 0.0055(9) 0.0033(9)
C11 0.0365(12) 0.0277(11) 0.0315(11) 0.0041(9) 0.0066(10) 0.0056(10)
C12 0.0301(11) 0.0304(11) 0.0267(11) 0.0028(9) 0.0047(9) 0.0085(9)
C13 0.0277(11) 0.0348(12) 0.0258(10) 0.0047(9) 0.0060(9) 0.0083(9)
C14 0.0244(10) 0.0285(11) 0.0269(10) 0.0034(9) 0.0054(8) 0.0036(9)
C15 0.0230(10) 0.0318(11) 0.0277(11) 0.0066(9) 0.0079(9) 0.0043(9)
C16 0.0208(10) 0.0263(10) 0.0257(10) 0.0027(8) 0.0047(8) 0.0030(8)
C17 0.0213(10) 0.0244(10) 0.0263(10) 0.0013(8) 0.0048(8) 0.0034(8)
C18 0.0335(12) 0.0320(12) 0.0400(13) 0.0047(10) 0.0076(10) 0.0130(10)
C19 0.0364(12) 0.0336(12) 0.0276(11) 0.0004(9) -0.0006(10) 0.0062(10)
C20 0.0314(12) 0.0285(12) 0.0418(13) 0.0037(10) 0.0028(10) 0.0013(9)
C21 0.0338(13) 0.0348(13) 0.0447(14) 0.0102(11) 0.0096(11) 0.0004(10)
C22 0.0353(12) 0.0339(12) 0.0294(11) 0.0029(9) 0.0074(10) 0.0104(10)
C23 0.0378(15) 0.0505(17) 0.069(2) 0.0046(15) 0.0021(14) 0.0227(13)
C24 0.0263(11) 0.0538(16) 0.0433(14) 0.0167(12) 0.0101(11) 0.0116(11)
C25 0.0356(12) 0.0287(11) 0.0324(12) 0.0029(9) 0.0038(10) 0.0034(9)
C26 0.0317(11) 0.0294(11) 0.0275(11) 0.0017(9) 0.0044(9) 0.0076(9)
O7 0.0351(10) 0.0309(9) 0.0552(11) 0.0073(8) -0.0023(8) 0.0001(7)
O8 0.0525(12) 0.0313(10) 0.0486(11) 0.0187(8) 0.0051(9) 0.0044(8)
O9 0.0279(8) 0.0237(8) 0.0412(9) -0.0055(7) 0.0009(7) 0.0019(6)
O10 0.0286(10) 0.0441(12) 0.0875(17) 0.0172(11) -0.0067(10) -0.0041(8)
O11 0.0441(12) 0.0779(16) 0.0604(14) 0.0131(12) 0.0242(10) 0.0220(11)
O12 0.0442(11) 0.0536(12) 0.0507(12) 0.0032(9) -0.0051(9) 0.0202(10)
C27 0.0343(12) 0.0212(11) 0.0311(11) 0.0013(9) 0.0003(9) 0.0059(9)
C28 0.0399(13) 0.0228(11) 0.0349(12) -0.0003(9) -0.0035(10) 0.0022(9)
C29 0.0342(12) 0.0286(12) 0.0303(11) 0.0043(9) -0.0062(10) 0.0029(9)
C30 0.0336(12) 0.0254(11) 0.0350(12) 0.0054(9) -0.0032(10) 0.0045(9)
C31 0.0305(11) 0.0225(10) 0.0280(11) 0.0045(8) 0.0029(9) 0.0040(9)
C32 0.0333(12) 0.0210(11) 0.0423(13) 0.0051(9) 0.0026(10) 0.0031(9)
C33 0.0313(12) 0.0205(10) 0.0443(13) 0.0005(9) 0.0051(10) 0.0030(9)
C34 0.0275(11) 0.0235(11) 0.0342(12) 0.0024(9) 0.0042(9) 0.0018(9)
C35 0.0281(11) 0.0280(11) 0.0313(11) 0.0028(9) 0.0063(9) 0.0036(9)
C36 0.0299(12) 0.0293(12) 0.0471(14) 0.0030(10) 0.0034(11) -0.0006(9)
C37 0.0293(12) 0.0362(13) 0.0431(14) 0.0062(11) 0.0012(10) -0.0001(10)
C38 0.0288(11) 0.0340(12) 0.0313(11) 0.0030(9) 0.0057(9) 0.0048(10)
C39 0.0311(12) 0.0332(12) 0.0291(11) -0.0004(9) 0.0071(9) 0.0090(10)
C40 0.0260(10) 0.0241(10) 0.0264(10) -0.0003(8) 0.0068(9) 0.0018(8)
C41 0.0292(11) 0.0256(11) 0.0262(10) -0.0014(8) 0.0052(9) 0.0048(9)
C42 0.0272(10) 0.0234(10) 0.0241(10) 0.0011(8) 0.0055(8) 0.0043(8)
C43 0.0313(11) 0.0230(10) 0.0254(10) 0.0008(8) 0.0042(9) 0.0037(9)
C44 0.0326(13) 0.0318(13) 0.0547(16) 0.0052(11) -0.0010(12) 0.0075(10)
C45 0.0513(16) 0.0372(14) 0.0317(13) 0.0090(10) -0.0080(11) 0.0047(12)
C46 0.0373(13) 0.0348(13) 0.0502(15) 0.0133(11) 0.0119(12) 0.0023(11)
C47 0.0338(14) 0.0314(14) 0.092(3) 0.0039(15) -0.0028(15) -0.0035(11)
C48 0.0300(12) 0.0394(14) 0.0459(15) 0.0070(11) 0.0046(11) 0.0039(10)
C49 0.053(2) 0.076(3) 0.089(3) 0.004(2) -0.0108(19) 0.0367(19)
C50 0.0393(14) 0.0318(13) 0.0525(16) -0.0078(11) -0.0004(12) 0.0126(11)
C51 0.0332(12) 0.0292(11) 0.0290(11) 0.0015(9) 0.0088(9) 0.0021(9)
C52 0.0419(14) 0.0417(14) 0.0281(11) 0.0027(10) 0.0088(10) 0.0078(11)
O13 0.0308(10) 0.0557(13) 0.0713(14) 0.0149(11) 0.0123(10) 0.0019(9)
O14 0.0397(9) 0.0273(8) 0.0328(8) 0.0086(7) 0.0047(7) 0.0023(7)
O15 0.0348(9) 0.0233(8) 0.0329(8) 0.0000(6) -0.0029(7) 0.0061(6)
O16 0.0372(11) 0.0505(13) 0.0912(18) 0.0179(12) -0.0208(11) -0.0037(9)
O17 0.0389(11) 0.0680(14) 0.0575(13) 0.0087(11) 0.0136(10) 0.0181(10)
O18 0.0449(11) 0.0421(10) 0.0511(11) 0.0135(9) 0.0008(9) 0.0180(9)
C53 0.0317(12) 0.0293(12) 0.0412(13) 0.0077(10) 0.0017(10) 0.0017(10)
C54 0.0339(13) 0.0304(13) 0.0532(16) 0.0084(11) -0.0003(12) -0.0021(10)
C55 0.0316(12) 0.0407(14) 0.0366(13) 0.0075(10) 0.0033(10) 0.0024(10)
C56 0.0281(11) 0.0331(12) 0.0330(12) 0.0039(9) 0.0049(9) 0.0060(9)
C57 0.0288(11) 0.0272(11) 0.0269(10) 0.0034(8) 0.0070(9) 0.0052(9)
C58 0.0315(12) 0.0250(11) 0.0301(11) 0.0007(9) 0.0038(9) 0.0080(9)
C59 0.0329(12) 0.0222(10) 0.0327(11) 0.0007(9) 0.0028(10) 0.0058(9)
C60 0.0281(11) 0.0232(10) 0.0268(10) 0.0018(8) 0.0014(9) 0.0032(9)
C61 0.0331(12) 0.0239(11) 0.0263(10) 0.0047(8) 0.0037(9) 0.0054(9)
C62 0.0350(13) 0.0284(12) 0.0354(12) 0.0036(9) -0.0006(10) 0.0005(10)
C63 0.0334(13) 0.0370(14) 0.0407(13) 0.0085(11) -0.0052(11) -0.0001(10)
C64 0.0333(12) 0.0331(12) 0.0342(12) 0.0070(10) 0.0042(10) 0.0086(10)
C65 0.0277(11) 0.0274(11) 0.0359(12) 0.0058(9) 0.0074(9) 0.0063(9)
C66 0.0276(11) 0.0241(10) 0.0275(11) 0.0042(8) 0.0061(9) 0.0043(9)
C67 0.0308(11) 0.0210(10) 0.0298(11) 0.0028(8) 0.0053(9) 0.0038(8)
C68 0.0300(11) 0.0224(10) 0.0256(10) 0.0025(8) 0.0068(9) 0.0060(8)
C69 0.0290(11) 0.0230(10) 0.0269(11) 0.0027(8) 0.0059(9) 0.0049(9)
C70 0.0336(13) 0.0434(15) 0.0526(16) 0.0020(12) 0.0074(12) 0.0125(11)
C71 0.0350(13) 0.0415(14) 0.0315(12) 0.0046(10) 0.0006(10) 0.0030(11)
C72 0.0331(12) 0.0304(12) 0.0360(12) 0.0077(10) 0.0096(10) 0.0061(9)
C73 0.0399(14) 0.0298(13) 0.0572(17) 0.0048(12) -0.0062(12) -0.0029(11)
C74 0.0292(12) 0.0374(13) 0.0440(14) 0.0072(11) 0.0036(11) 0.0042(10)
C75 0.0506(18) 0.0532(19) 0.083(2) 0.0144(17) -0.0054(17) 0.0268(15)
C76 0.0335(13) 0.0276(12) 0.0583(16) 0.0047(11) 0.0090(12) 0.0100(10)
C77 0.0338(12) 0.0341(12) 0.0302(11) 0.0078(9) 0.0088(10) 0.0090(10)
C78 0.0363(12) 0.0343(12) 0.0272(11) -0.0039(9) 0.0031(10) 0.0083(10)
O19 0.0492(11) 0.0330(10) 0.0577(12) 0.0096(8) 0.0139(9) 0.0124(8)
O20 0.0350(9) 0.0360(9) 0.0356(9) -0.0030(7) 0.0000(7) 0.0000(7)
O21 0.0238(8) 0.0294(8) 0.0381(9) 0.0096(7) 0.0094(7) 0.0052(6)
O22 0.0372(10) 0.0339(10) 0.0780(15) 0.0190(10) 0.0084(10) 0.0115(8)
O23 0.0327(9) 0.0452(10) 0.0339(9) -0.0047(7) 0.0048(7) 0.0126(7)
O24 0.0312(9) 0.0479(10) 0.0316(9) 0.0029(8) -0.0006(7) 0.0112(8)
C79 0.0319(12) 0.0305(12) 0.0355(12) 0.0075(10) 0.0091(10) 0.0025(9)
C80 0.0375(13) 0.0338(13) 0.0422(14) 0.0121(11) 0.0103(11) 0.0044(10)
C81 0.0418(14) 0.0346(13) 0.0293(11) 0.0099(10) 0.0080(10) 0.0100(11)
C82 0.0340(12) 0.0333(12) 0.0310(12) 0.0063(10) 0.0045(10) 0.0087(10)
C83 0.0292(11) 0.0273(11) 0.0249(10) 0.0027(8) 0.0058(9) 0.0063(9)
C84 0.0245(10) 0.0307(11) 0.0308(11) 0.0014(9) 0.0048(9) 0.0038(9)
C85 0.0233(10) 0.0279(11) 0.0352(12) 0.0058(9) 0.0067(9) 0.0040(9)
C86 0.0253(11) 0.0271(11) 0.0300(11) 0.0039(9) 0.0059(9) 0.0041(9)
C87 0.0227(10) 0.0300(11) 0.0309(11) 0.0025(9) 0.0073(9) 0.0045(9)
C88 0.0288(11) 0.0289(11) 0.0401(13) 0.0057(9) 0.0111(10) 0.0044(9)
C89 0.0319(12) 0.0308(12) 0.0377(12) 0.0059(10) 0.0099(10) 0.0071(10)
C90 0.0259(11) 0.0304(11) 0.0284(11) 0.0018(9) 0.0062(9) 0.0054(9)
C91 0.0247(10) 0.0295(11) 0.0285(11) 0.0027(9) 0.0075(9) 0.0054(9)
C92 0.0257(10) 0.0242(10) 0.0278(11) 0.0023(8) 0.0065(9) 0.0040(8)
C93 0.0254(11) 0.0279(11) 0.0323(11) 0.0065(9) 0.0083(9) 0.0032(9)
C94 0.0248(10) 0.0257(10) 0.0269(10) 0.0036(8) 0.0078(9) 0.0047(8)
C95 0.0274(11) 0.0273(11) 0.0251(10) 0.0047(8) 0.0071(9) 0.0052(9)
C96 0.0338(13) 0.0390(14) 0.0561(16) 0.0110(12) 0.0078(12) 0.0122(11)
C97 0.0553(17) 0.0472(16) 0.0303(13) 0.0081(11) -0.0018(12) 0.0141(13)
C98 0.0314(12) 0.0304(12) 0.0446(14) -0.0043(10) 0.0057(10) 0.0073(10)
C99 0.0339(13) 0.0309(13) 0.079(2) 0.0168(13) 0.0120(14) 0.0031(11)
C100 0.0264(11) 0.0294(11) 0.0304(11) 0.0015(9) 0.0024(9) 0.0046(9)
C101 0.0300(13) 0.0576(17) 0.0489(16) 0.0095(13) 0.0024(12) 0.0184(12)
C102 0.0267(11) 0.0347(13) 0.0492(15) 0.0048(11) 0.0113(11) 0.0049(10)
C103 0.0342(12) 0.0317(12) 0.0318(12) -0.0020(9) 0.0083(10) 0.0063(10)
C104 0.0390(13) 0.0423(14) 0.0287(11) 0.0045(10) 0.0119(10) 0.0106(11)
O25 0.0620(15) 0.0432(12) 0.0775(16) 0.0192(11) -0.0078(12) 0.0083(11)
C105 0.087(3) 0.094(3) 0.064(2) 0.010(2) 0.009(2) 0.053(3)
O26 0.0392(11) 0.0522(13) 0.0728(15) 0.0197(11) 0.0003(10) -0.0034(9)
C106 0.056(2) 0.081(3) 0.074(2) 0.036(2) 0.0195(18) 0.0298(19)
O27 0.083(2) 0.156(4) 0.073(2) -0.009(2) 0.0307(17) -0.010(2)
C107 0.080(3) 0.083(3) 0.067(2) 0.020(2) 0.018(2) 0.019(2)

loop_
_atom_type_symbol
_atom_type_description
_atom_type_scat_dispersion_real
_atom_type_scat_dispersion_imag
_atom_type_scat_source
C C 0.0181 0.0091 'International Tables Vol C Tables 4.2.6.8 and 6.1.1.4'
H H 0.0000 0.0000 'International Tables Vol C Tables 4.2.6.8 and 6.1.1.4'
O O 0.0492 0.0322 'International Tables Vol C Tables 4.2.6.8 and 6.1.1.4'

loop_
_geom_angle_atom_site_label_1
_geom_angle_atom_site_label_2
_geom_angle_atom_site_label_3
_geom_angle
_geom_angle_site_symmetry_1
_geom_angle_site_symmetry_3
_geom_angle_publ_flag
C6 O2 H2 109.5 . . ?
C9 O3 C8 116.33(17) . . ?
C22 O6 C23 116.2(2) . . ?
C2 C1 C17 112.80(18) . . ?
C2 C1 H1A 109.0 . . ?
C17 C1 H1A 109.0 . . ?
C2 C1 H1B 109.0 . . ?
C17 C1 H1B 109.0 . . ?
H1A C1 H1B 107.8 . . ?
C3 C2 C1 113.58(19) . . ?
C3 C2 H2A 108.8 . . ?
C1 C2 H2A 108.8 . . ?
C3 C2 H2B 108.8 . . ?
C1 C2 H2B 108.8 . . ?
H2A C2 H2B 107.7 . . ?
O1 C3 C2 121.0(2) . . ?
O1 C3 C4 121.7(2) . . ?
C2 C3 C4 117.04(19) . . ?
C3 C4 C18 109.48(19) . . ?
C3 C4 C19 104.45(19) . . ?
C18 C4 C19 107.0(2) . . ?
C3 C4 C5 109.32(18) . . ?
C18 C4 C5 109.79(19) . . ?
C19 C4 C5 116.50(19) . . ?
C6 C5 C17 113.94(18) . . ?
C6 C5 C4 113.62(18) . . ?
C17 C5 C4 117.08(18) . . ?
C6 C5 H5 103.3 . . ?
C17 C5 H5 103.3 . . ?
C4 C5 H5 103.3 . . ?
O2 C6 C7 111.6(2) . . ?
O2 C6 C5 111.8(2) . . ?
C7 C6 C5 110.53(19) . . ?
O2 C6 H6 107.6 . . ?
C7 C6 H6 107.6 . . ?
C5 C6 H6 107.6 . . ?
C8 C7 C6 113.5(2) . . ?
C8 C7 H7A 108.9 . . ?
C6 C7 H7A 108.9 . . ?
C8 C7 H7B 108.9 . . ?
C6 C7 H7B 108.9 . . ?
H7A C7 H7B 107.7 . . ?
O3 C8 C7 104.10(18) . . ?
O3 C8 C20 105.71(18) . . ?
C7 C8 C20 112.2(2) . . ?
O3 C8 C16 106.65(17) . . ?
C7 C8 C16 109.82(18) . . ?
C20 C8 C16 117.3(2) . . ?
C10 C9 O3 117.2(2) . . ?
C10 C9 C14 126.1(2) . . ?
O3 C9 C14 116.49(19) . . ?
C9 C10 C11 120.2(2) . . ?
C9 C10 C21 121.9(2) . . ?
C11 C10 C21 117.8(2) . . ?
O4 C11 C10 122.2(2) . . ?
O4 C11 C12 120.7(2) . . ?
C10 C11 C12 117.1(2) . . ?
C22 C12 C11 107.2(2) . . ?
C22 C12 C13 113.63(19) . . ?
C11 C12 C13 112.52(19) . . ?
C22 C12 H12 107.7 . . ?
C11 C12 H12 107.7 . . ?
C13 C12 H12 107.7 . . ?
C24 C13 C12 110.49(19) . . ?
C24 C13 C14 113.5(2) . . ?
C12 C13 C14 110.02(18) . . ?
C24 C13 H13 107.5 . . ?
C12 C13 H13 107.5 . . ?
C14 C13 H13 107.5 . . ?
C9 C14 C25 107.46(19) . . ?
C9 C14 C15 109.93(18) . . ?
C25 C14 C15 109.65(19) . . ?
C9 C14 C13 108.84(19) . . ?
C25 C14 C13 112.19(19) . . ?
C15 C14 C13 108.75(18) . . ?
C16 C15 C14 112.39(18) . . ?
C16 C15 H15A 109.1 . . ?
C14 C15 H15A 109.1 . . ?
C16 C15 H15B 109.1 . . ?
C14 C15 H15B 109.1 . . ?
H15A C15 H15B 107.9 . . ?
C8 C16 C15 109.34(18) . . ?
C8 C16 C17 114.60(17) . . ?
C15 C16 C17 115.75(17) . . ?
C8 C16 H16 105.4 . . ?
C15 C16 H16 105.4 . . ?
C17 C16 H16 105.4 . . ?
C26 C17 C1 108.43(18) . . ?
C26 C17 C16 112.29(18) . . ?
C1 C17 C16 107.58(17) . . ?
C26 C17 C5 115.30(18) . . ?
C1 C17 C5 107.03(17) . . ?
C16 C17 C5 105.85(17) . . ?
C4 C18 H18A 109.5 . . ?
C4 C18 H18B 109.5 . . ?
H18A C18 H18B 109.5 . . ?
C4 C18 H18C 109.5 . . ?
H18A C18 H18C 109.5 . . ?
H18B C18 H18C 109.5 . . ?
C4 C19 H19A 109.5 . . ?
C4 C19 H19B 109.5 . . ?
H19A C19 H19B 109.5 . . ?
C4 C19 H19C 109.5 . . ?
H19A C19 H19C 109.5 . . ?
H19B C19 H19C 109.5 . . ?
C8 C20 H20A 109.5 . . ?
C8 C20 H20B 109.5 . . ?
H20A C20 H20B 109.5 . . ?
C8 C20 H20C 109.5 . . ?
H20A C20 H20C 109.5 . . ?
H20B C20 H20C 109.5 . . ?
C10 C21 H21A 109.5 . . ?
C10 C21 H21B 109.5 . . ?
H21A C21 H21B 109.5 . . ?
C10 C21 H21C 109.5 . . ?
H21A C21 H21C 109.5 . . ?
H21B C21 H21C 109.5 . . ?
O5 C22 O6 123.9(2) . . ?
O5 C22 C12 125.2(2) . . ?
O6 C22 C12 110.9(2) . . ?
O6 C23 H23A 109.5 . . ?
O6 C23 H23B 109.5 . . ?
H23A C23 H23B 109.5 . . ?
O6 C23 H23C 109.5 . . ?
H23A C23 H23C 109.5 . . ?
H23B C23 H23C 109.5 . . ?
C13 C24 H24A 109.5 . . ?
C13 C24 H24B 109.5 . . ?
H24A C24 H24B 109.5 . . ?
C13 C24 H24C 109.5 . . ?
H24A C24 H24C 109.5 . . ?
H24B C24 H24C 109.5 . . ?
C14 C25 H25A 109.5 . . ?
C14 C25 H25B 109.5 . . ?
H25A C25 H25B 109.5 . . ?
C14 C25 H25C 109.5 . . ?
H25A C25 H25C 109.5 . . ?
H25B C25 H25C 109.5 . . ?
C17 C26 H26A 109.5 . . ?
C17 C26 H26B 109.5 . . ?
H26A C26 H26B 109.5 . . ?
C17 C26 H26C 109.5 . . ?
H26A C26 H26C 109.5 . . ?
H26B C26 H26C 109.5 . . ?
C32 O8 H8 109.5 . . ?
C35 O9 C34 116.10(17) . . ?
C48 O12 C49 115.0(3) . . ?
C28 C27 C43 112.38(19) . . ?
C28 C27 H27A 109.1 . . ?
C43 C27 H27A 109.1 . . ?
C28 C27 H27B 109.1 . . ?
C43 C27 H27B 109.1 . . ?
H27A C27 H27B 107.9 . . ?
C29 C28 C27 113.7(2) . . ?
C29 C28 H28A 108.8 . . ?
C27 C28 H28A 108.8 . . ?
C29 C28 H28B 108.8 . . ?
C27 C28 H28B 108.8 . . ?
H28A C28 H28B 107.7 . . ?
O7 C29 C28 120.8(2) . . ?
O7 C29 C30 122.0(2) . . ?
C28 C29 C30 117.1(2) . . ?
C29 C30 C44 109.6(2) . . ?
C29 C30 C45 104.9(2) . . ?
C44 C30 C45 107.9(2) . . ?
C29 C30 C31 108.62(18) . . ?
C44 C30 C31 109.8(2) . . ?
C45 C30 C31 115.8(2) . . ?
C32 C31 C43 113.77(19) . . ?
C32 C31 C30 113.83(19) . . ?
C43 C31 C30 117.44(19) . . ?
C32 C31 H31 103.1 . . ?
C43 C31 H31 103.1 . . ?
C30 C31 H31 103.1 . . ?
O8 C32 C33 111.6(2) . . ?
O8 C32 C31 111.1(2) . . ?
C33 C32 C31 110.89(19) . . ?
O8 C32 H32 107.7 . . ?
C33 C32 H32 107.7 . . ?
C31 C32 H32 107.7 . . ?
C34 C33 C32 113.9(2) . . ?
C34 C33 H33A 108.8 . . ?
C32 C33 H33A 108.8 . . ?
C34 C33 H33B 108.8 . . ?
C32 C33 H33B 108.8 . . ?
H33A C33 H33B 107.7 . . ?
O9 C34 C46 106.0(2) . . ?
O9 C34 C33 104.02(18) . . ?
C46 C34 C33 112.5(2) . . ?
O9 C34 C42 107.03(17) . . ?
C46 C34 C42 117.6(2) . . ?
C33 C34 C42 108.59(19) . . ?
C36 C35 O9 118.3(2) . . ?
C36 C35 C40 126.2(2) . . ?
O9 C35 C40 115.35(19) . . ?
C35 C36 C37 120.0(2) . . ?
C35 C36 C47 123.3(2) . . ?
C37 C36 C47 116.7(2) . . ?
O10 C37 C36 122.0(2) . . ?
O10 C37 C38 120.6(2) . . ?
C36 C37 C38 117.3(2) . . ?
C37 C38 C48 109.6(2) . . ?
C37 C38 C39 112.5(2) . . ?
C48 C38 C39 110.7(2) . . ?
C37 C38 H38 108.0 . . ?
C48 C38 H38 108.0 . . ?
C39 C38 H38 108.0 . . ?
C50 C39 C38 109.8(2) . . ?
C50 C39 C40 112.5(2) . . ?
C38 C39 C40 111.47(19) . . ?
C50 C39 H39 107.6 . . ?
C38 C39 H39 107.6 . . ?
C40 C39 H39 107.6 . . ?
C35 C40 C51 106.73(18) . . ?
C35 C40 C41 109.04(18) . . ?
C51 C40 C41 110.42(19) . . ?
C35 C40 C39 111.11(19) . . ?
C51 C40 C39 110.84(19) . . ?
C41 C40 C39 108.67(18) . . ?
C42 C41 C40 111.51(18) . . ?
C42 C41 H41A 109.3 . . ?
C40 C41 H41A 109.3 . . ?
C42 C41 H41B 109.3 . . ?
C40 C41 H41B 109.3 . . ?
H41A C41 H41B 108.0 . . ?
C41 C42 C34 109.67(18) . . ?
C41 C42 C43 116.16(18) . . ?
C34 C42 C43 114.51(18) . . ?
C41 C42 H42 105.1 . . ?
C34 C42 H42 105.1 . . ?
C43 C42 H42 105.1 . . ?
C52 C43 C27 108.74(19) . . ?
C52 C43 C42 112.3(2) . . ?
C27 C43 C42 106.97(17) . . ?
C52 C43 C31 115.71(19) . . ?
C27 C43 C31 106.84(18) . . ?
C42 C43 C31 105.81(17) . . ?
C30 C44 H44A 109.5 . . ?
C30 C44 H44B 109.5 . . ?
H44A C44 H44B 109.5 . . ?
C30 C44 H44C 109.5 . . ?
H44A C44 H44C 109.5 . . ?
H44B C44 H44C 109.5 . . ?
C30 C45 H45A 109.5 . . ?
C30 C45 H45B 109.5 . . ?
H45A C45 H45B 109.5 . . ?
C30 C45 H45C 109.5 . . ?
H45A C45 H45C 109.5 . . ?
H45B C45 H45C 109.5 . . ?
C34 C46 H46A 109.5 . . ?
C34 C46 H46B 109.5 . . ?
H46A C46 H46B 109.5 . . ?
C34 C46 H46C 109.5 . . ?
H46A C46 H46C 109.5 . . ?
H46B C46 H46C 109.5 . . ?
C36 C47 H47A 109.5 . . ?
C36 C47 H47B 109.5 . . ?
H47A C47 H47B 109.5 . . ?
C36 C47 H47C 109.5 . . ?
H47A C47 H47C 109.5 . . ?
H47B C47 H47C 109.5 . . ?
O11 C48 O12 123.9(3) . . ?
O11 C48 C38 124.7(3) . . ?
O12 C48 C38 111.4(2) . . ?
O12 C49 H49A 109.5 . . ?
O12 C49 H49B 109.5 . . ?
H49A C49 H49B 109.5 . . ?
O12 C49 H49C 109.5 . . ?
H49A C49 H49C 109.5 . . ?
H49B C49 H49C 109.5 . . ?
C39 C50 H50A 109.5 . . ?
C39 C50 H50B 109.5 . . ?
H50A C50 H50B 109.5 . . ?
C39 C50 H50C 109.5 . . ?
H50A C50 H50C 109.5 . . ?
H50B C50 H50C 109.5 . . ?
C40 C51 H51A 109.5 . . ?
C40 C51 H51B 109.5 . . ?
H51A C51 H51B 109.5 . . ?
C40 C51 H51C 109.5 . . ?
H51A C51 H51C 109.5 . . ?
H51B C51 H51C 109.5 . . ?
C43 C52 H52A 109.5 . . ?
C43 C52 H52B 109.5 . . ?
H52A C52 H52B 109.5 . . ?
C43 C52 H52C 109.5 . . ?
H52A C52 H52C 109.5 . . ?
H52B C52 H52C 109.5 . . ?
C58 O14 H14 109.5 . . ?
C61 O15 C60 116.88(17) . . ?
C74 O18 C75 115.6(3) . . ?
C54 C53 C69 113.7(2) . . ?
C54 C53 H53A 108.8 . . ?
C69 C53 H53A 108.8 . . ?
C54 C53 H53B 108.8 . . ?
C69 C53 H53B 108.8 . . ?
H53A C53 H53B 107.7 . . ?
C55 C54 C53 113.1(2) . . ?
C55 C54 H54A 109.0 . . ?
C53 C54 H54A 109.0 . . ?
C55 C54 H54B 109.0 . . ?
C53 C54 H54B 109.0 . . ?
H54A C54 H54B 107.8 . . ?
O13 C55 C54 120.9(2) . . ?
O13 C55 C56 121.1(3) . . ?
C54 C55 C56 117.9(2) . . ?
C55 C56 C70 109.0(2) . . ?
C55 C56 C71 104.9(2) . . ?
C70 C56 C71 107.7(2) . . ?
C55 C56 C57 108.65(19) . . ?
C70 C56 C57 110.2(2) . . ?
C71 C56 C57 116.1(2) . . ?
C58 C57 C69 115.00(18) . . ?
C58 C57 C56 113.66(19) . . ?
C69 C57 C56 116.77(19) . . ?
C58 C57 H57 102.9 . . ?
C69 C57 H57 102.9 . . ?
C56 C57 H57 102.9 . . ?
O14 C58 C59 112.68(19) . . ?
O14 C58 C57 111.92(18) . . ?
C59 C58 C57 110.78(19) . . ?
O14 C58 H58 107.0 . . ?
C59 C58 H58 107.0 . . ?
C57 C58 H58 107.0 . . ?
C60 C59 C58 114.20(19) . . ?
C60 C59 H59A 108.7 . . ?
C58 C59 H59A 108.7 . . ?
C60 C59 H59B 108.7 . . ?
C58 C59 H59B 108.7 . . ?
H59A C59 H59B 107.6 . . ?
O15 C60 C72 105.62(19) . . ?
O15 C60 C59 102.81(17) . . ?
C72 C60 C59 113.29(19) . . ?
O15 C60 C68 107.26(17) . . ?
C72 C60 C68 117.19(19) . . ?
C59 C60 C68 109.41(19) . . ?
O15 C61 C62 117.2(2) . . ?
O15 C61 C66 117.4(2) . . ?
C62 C61 C66 125.1(2) . . ?
C61 C62 C63 120.0(2) . . ?
C61 C62 C73 122.7(2) . . ?
C63 C62 C73 117.4(2) . . ?
O16 C63 C62 121.5(3) . . ?
O16 C63 C64 119.9(2) . . ?
C62 C63 C64 118.6(2) . . ?
C63 C64 C74 109.4(2) . . ?
C63 C64 C65 111.6(2) . . ?
C74 C64 C65 111.8(2) . . ?
C63 C64 H64 108.0 . . ?
C74 C64 H64 108.0 . . ?
C65 C64 H64 108.0 . . ?
C76 C65 C64 110.7(2) . . ?
C76 C65 C66 113.71(19) . . ?
C64 C65 C66 110.44(19) . . ?
C76 C65 H65 107.2 . . ?
C64 C65 H65 107.2 . . ?
C66 C65 H65 107.2 . . ?
C61 C66 C65 109.09(18) . . ?
C61 C66 C77 106.26(18) . . ?
C65 C66 C77 112.22(18) . . ?
C61 C66 C67 110.66(18) . . ?
C65 C66 C67 109.60(18) . . ?
C77 C66 C67 108.98(19) . . ?
C68 C67 C66 112.18(18) . . ?
C68 C67 H67A 109.2 . . ?
C66 C67 H67A 109.2 . . ?
C68 C67 H67B 109.2 . . ?
C66 C67 H67B 109.2 . . ?
H67A C67 H67B 107.9 . . ?
C67 C68 C60 109.10(18) . . ?
C67 C68 C69 116.37(18) . . ?
C60 C68 C69 114.49(18) . . ?
C67 C68 H68 105.3 . . ?
C60 C68 H68 105.3 . . ?
C69 C68 H68 105.3 . . ?
C78 C69 C53 109.1(2) . . ?
C78 C69 C57 115.64(18) . . ?
C53 C69 C57 107.01(19) . . ?
C78 C69 C68 112.12(19) . . ?
C53 C69 C68 106.76(18) . . ?
C57 C69 C68 105.72(17) . . ?
C56 C70 H70A 109.5 . . ?
C56 C70 H70B 109.5 . . ?
H70A C70 H70B 109.5 . . ?
C56 C70 H70C 109.5 . . ?
H70A C70 H70C 109.5 . . ?
H70B C70 H70C 109.5 . . ?
C56 C71 H71A 109.5 . . ?
C56 C71 H71B 109.5 . . ?
H71A C71 H71B 109.5 . . ?
C56 C71 H71C 109.5 . . ?
H71A C71 H71C 109.5 . . ?
H71B C71 H71C 109.5 . . ?
C60 C72 H72A 109.5 . . ?
C60 C72 H72B 109.5 . . ?
H72A C72 H72B 109.5 . . ?
C60 C72 H72C 109.5 . . ?
H72A C72 H72C 109.5 . . ?
H72B C72 H72C 109.5 . . ?
C62 C73 H73A 109.5 . . ?
C62 C73 H73B 109.5 . . ?
H73A C73 H73B 109.5 . . ?
C62 C73 H73C 109.5 . . ?
H73A C73 H73C 109.5 . . ?
H73B C73 H73C 109.5 . . ?
O17 C74 O18 124.3(3) . . ?
O17 C74 C64 124.6(2) . . ?
O18 C74 C64 111.1(2) . . ?
O18 C75 H75A 109.5 . . ?
O18 C75 H75B 109.5 . . ?
H75A C75 H75B 109.5 . . ?
O18 C75 H75C 109.5 . . ?
H75A C75 H75C 109.5 . . ?
H75B C75 H75C 109.5 . . ?
C65 C76 H76A 109.5 . . ?
C65 C76 H76B 109.5 . . ?
H76A C76 H76B 109.5 . . ?
C65 C76 H76C 109.5 . . ?
H76A C76 H76C 109.5 . . ?
H76B C76 H76C 109.5 . . ?
C66 C77 H77A 109.5 . . ?
C66 C77 H77B 109.5 . . ?
H77A C77 H77B 109.5 . . ?
C66 C77 H77C 109.5 . . ?
H77A C77 H77C 109.5 . . ?
H77B C77 H77C 109.5 . . ?
C69 C78 H78A 109.5 . . ?
C69 C78 H78B 109.5 . . ?
H78A C78 H78B 109.5 . . ?
C69 C78 H78C 109.5 . . ?
H78A C78 H78C 109.5 . . ?
H78B C78 H78C 109.5 . . ?
C84 O20 H20 109.5 . . ?
C87 O21 C86 116.16(17) . . ?
C100 O24 C101 115.2(2) . . ?
C80 C79 C95 113.7(2) . . ?
C80 C79 H79A 108.8 . . ?
C95 C79 H79A 108.8 . . ?
C80 C79 H79B 108.8 . . ?
C95 C79 H79B 108.8 . . ?
H79A C79 H79B 107.7 . . ?
C81 C80 C79 113.4(2) . . ?
C81 C80 H80A 108.9 . . ?
C79 C80 H80A 108.9 . . ?
C81 C80 H80B 108.9 . . ?
C79 C80 H80B 108.9 . . ?
H80A C80 H80B 107.7 . . ?
O19 C81 C80 120.7(2) . . ?
O19 C81 C82 121.0(2) . . ?
C80 C81 C82 118.2(2) . . ?
C81 C82 C96 109.1(2) . . ?
C81 C82 C97 104.8(2) . . ?
C96 C82 C97 108.0(2) . . ?
C81 C82 C83 109.1(2) . . ?
C96 C82 C83 109.5(2) . . ?
C97 C82 C83 116.1(2) . . ?
C84 C83 C95 114.44(19) . . ?
C84 C83 C82 113.62(19) . . ?
C95 C83 C82 117.16(19) . . ?
C84 C83 H83 103.0 . . ?
C95 C83 H83 103.0 . . ?
C82 C83 H83 103.0 . . ?
O20 C84 C85 112.09(19) . . ?
O20 C84 C83 111.39(19) . . ?
C85 C84 C83 111.02(19) . . ?
O20 C84 H84 107.4 . . ?
C85 C84 H84 107.4 . . ?
C83 C84 H84 107.4 . . ?
C86 C85 C84 113.59(19) . . ?
C86 C85 H85A 108.8 . . ?
C84 C85 H85A 108.8 . . ?
C86 C85 H85B 108.8 . . ?
C84 C85 H85B 108.8 . . ?
H85A C85 H85B 107.7 . . ?
O21 C86 C85 103.40(17) . . ?
O21 C86 C98 105.88(18) . . ?
C85 C86 C98 112.6(2) . . ?
O21 C86 C94 107.42(17) . . ?
C85 C86 C94 109.34(18) . . ?
C98 C86 C94 117.06(19) . . ?
C88 C87 O21 117.5(2) . . ?
C88 C87 C92 126.0(2) . . ?
O21 C87 C92 116.08(19) . . ?
C87 C88 C89 120.0(2) . . ?
C87 C88 C99 123.3(2) . . ?
C89 C88 C99 116.7(2) . . ?
O22 C89 C88 121.6(2) . . ?
O22 C89 C90 120.0(2) . . ?
C88 C89 C90 118.4(2) . . ?
C100 C90 C91 110.95(19) . . ?
C100 C90 C89 106.42(19) . . ?
C91 C90 C89 113.42(19) . . ?
C100 C90 H90 108.6 . . ?
C91 C90 H90 108.6 . . ?
C89 C90 H90 108.6 . . ?
C90 C91 C102 109.72(19) . . ?
C90 C91 C92 112.16(18) . . ?
C102 C91 C92 113.43(19) . . ?
C90 C91 H91 107.1 . . ?
C102 C91 H91 107.1 . . ?
C92 C91 H91 107.1 . . ?
C87 C92 C103 105.50(18) . . ?
C87 C92 C91 110.27(18) . . ?
C103 C92 C91 112.02(19) . . ?
C87 C92 C93 110.51(18) . . ?
C103 C92 C93 110.03(19) . . ?
C91 C92 C93 108.51(18) . . ?
C94 C93 C92 113.07(18) . . ?
C94 C93 H93A 109.0 . . ?
C92 C93 H93A 109.0 . . ?
C94 C93 H93B 109.0 . . ?
C92 C93 H93B 109.0 . . ?
H93A C93 H93B 107.8 . . ?
C93 C94 C86 109.42(18) . . ?
C93 C94 C95 115.98(18) . . ?
C86 C94 C95 113.95(18) . . ?
C93 C94 H94 105.5 . . ?
C86 C94 H94 105.5 . . ?
C95 C94 H94 105.5 . . ?
C104 C95 C79 108.44(19) . . ?
C104 C95 C83 115.68(19) . . ?
C79 C95 C83 106.84(18) . . ?
C104 C95 C94 112.79(19) . . ?
C79 C95 C94 107.02(18) . . ?
C83 C95 C94 105.60(17) . . ?
C82 C96 H96A 109.5 . . ?
C82 C96 H96B 109.5 . . ?
H96A C96 H96B 109.5 . . ?
C82 C96 H96C 109.5 . . ?
H96A C96 H96C 109.5 . . ?
H96B C96 H96C 109.5 . . ?
C82 C97 H97A 109.5 . . ?
C82 C97 H97B 109.5 . . ?
H97A C97 H97B 109.5 . . ?
C82 C97 H97C 109.5 . . ?
H97A C97 H97C 109.5 . . ?
H97B C97 H97C 109.5 . . ?
C86 C98 H98A 109.5 . . ?
C86 C98 H98B 109.5 . . ?
H98A C98 H98B 109.5 . . ?
C86 C98 H98C 109.5 . . ?
H98A C98 H98C 109.5 . . ?
H98B C98 H98C 109.5 . . ?
C88 C99 H99A 109.5 . . ?
C88 C99 H99B 109.5 . . ?
H99A C99 H99B 109.5 . . ?
C88 C99 H99C 109.5 . . ?
H99A C99 H99C 109.5 . . ?
H99B C99 H99C 109.5 . . ?
O23 C100 O24 123.8(2) . . ?
O23 C100 C90 123.5(2) . . ?
O24 C100 C90 112.7(2) . . ?
O24 C101 H10A 109.5 . . ?
O24 C101 H10B 109.5 . . ?
H10A C101 H10B 109.5 . . ?
O24 C101 H10C 109.5 . . ?
H10A C101 H10C 109.5 . . ?
H10B C101 H10C 109.5 . . ?
C91 C102 H10D 109.5 . . ?
C91 C102 H10E 109.5 . . ?
H10D C102 H10E 109.5 . . ?
C91 C102 H10F 109.5 . . ?
H10D C102 H10F 109.5 . . ?
H10E C102 H10F 109.5 . . ?
C92 C103 H10G 109.5 . . ?
C92 C103 H10H 109.5 . . ?
H10G C103 H10H 109.5 . . ?
C92 C103 H10I 109.5 . . ?
H10G C103 H10I 109.5 . . ?
H10H C103 H10I 109.5 . . ?
C95 C104 H10J 109.5 . . ?
C95 C104 H10K 109.5 . . ?
H10J C104 H10K 109.5 . . ?
C95 C104 H10L 109.5 . . ?
H10J C104 H10L 109.5 . . ?
H10K C104 H10L 109.5 . . ?
C105 O25 H25 109.5 . . ?
O25 C105 H10M 109.5 . . ?
O25 C105 H10N 109.5 . . ?
H10M C105 H10N 109.5 . . ?
O25 C105 H10O 109.5 . . ?
H10M C105 H10O 109.5 . . ?
H10N C105 H10O 109.5 . . ?
C106 O26 H26 109.5 . . ?
O26 C106 H10P 109.5 . . ?
O26 C106 H10Q 109.5 . . ?
H10P C106 H10Q 109.5 . . ?
O26 C106 H10R 109.5 . . ?
H10P C106 H10R 109.5 . . ?
H10Q C106 H10R 109.5 . . ?
C107 O27 H27 109.5 . . ?
O27 C107 H10S 109.5 . . ?
O27 C107 H10T 109.5 . . ?
H10S C107 H10T 109.5 . . ?
O27 C107 H10U 109.5 . . ?
H10S C107 H10U 109.5 . . ?
H10T C107 H10U 109.5 . . ?

loop_
_geom_bond_atom_site_label_1
_geom_bond_atom_site_label_2
_geom_bond_distance
_geom_bond_site_symmetry_2
_geom_bond_publ_flag
O1 C3 1.217(3) . ?
O2 C6 1.436(3) . ?
O2 H2 0.8400 . ?
O3 C9 1.361(3) . ?
O3 C8 1.473(3) . ?
O4 C11 1.218(3) . ?
O5 C22 1.197(3) . ?
O6 C22 1.334(3) . ?
O6 C23 1.443(3) . ?
C1 C2 1.533(3) . ?
C1 C17 1.545(3) . ?
C1 H1A 0.9900 . ?
C1 H1B 0.9900 . ?
C2 C3 1.506(3) . ?
C2 H2A 0.9900 . ?
C2 H2B 0.9900 . ?
C3 C4 1.529(3) . ?
C4 C18 1.534(3) . ?
C4 C19 1.546(3) . ?
C4 C5 1.569(3) . ?
C5 C6 1.538(3) . ?
C5 C17 1.566(3) . ?
C5 H5 1.0000 . ?
C6 C7 1.531(3) . ?
C6 H6 1.0000 . ?
C7 C8 1.521(3) . ?
C7 H7A 0.9900 . ?
C7 H7B 0.9900 . ?
C8 C20 1.528(3) . ?
C8 C16 1.535(3) . ?
C9 C10 1.347(3) . ?
C9 C14 1.522(3) . ?
C10 C11 1.462(3) . ?
C10 C21 1.503(3) . ?
C11 C12 1.527(3) . ?
C12 C22 1.513(3) . ?
C12 C13 1.531(3) . ?
C12 H12 1.0000 . ?
C13 C24 1.526(3) . ?
C13 C14 1.558(3) . ?
C13 H13 1.0000 . ?
C14 C25 1.540(3) . ?
C14 C15 1.548(3) . ?
C15 C16 1.537(3) . ?
C15 H15A 0.9900 . ?
C15 H15B 0.9900 . ?
C16 C17 1.563(3) . ?
C16 H16 1.0000 . ?
C17 C26 1.537(3) . ?
C18 H18A 0.9800 . ?
C18 H18B 0.9800 . ?
C18 H18C 0.9800 . ?
C19 H19A 0.9800 . ?
C19 H19B 0.9800 . ?
C19 H19C 0.9800 . ?
C20 H20A 0.9800 . ?
C20 H20B 0.9800 . ?
C20 H20C 0.9800 . ?
C21 H21A 0.9800 . ?
C21 H21B 0.9800 . ?
C21 H21C 0.9800 . ?
C23 H23A 0.9800 . ?
C23 H23B 0.9800 . ?
C23 H23C 0.9800 . ?
C24 H24A 0.9800 . ?
C24 H24B 0.9800 . ?
C24 H24C 0.9800 . ?
C25 H25A 0.9800 . ?
C25 H25B 0.9800 . ?
C25 H25C 0.9800 . ?
C26 H26A 0.9800 . ?
C26 H26B 0.9800 . ?
C26 H26C 0.9800 . ?
O7 C29 1.215(3) . ?
O8 C32 1.434(3) . ?
O8 H8 0.8400 . ?
O9 C35 1.364(3) . ?
O9 C34 1.477(3) . ?
O10 C37 1.217(3) . ?
O11 C48 1.201(4) . ?
O12 C48 1.332(3) . ?
O12 C49 1.449(4) . ?
C27 C28 1.524(3) . ?
C27 C43 1.545(3) . ?
C27 H27A 0.9900 . ?
C27 H27B 0.9900 . ?
C28 C29 1.504(4) . ?
C28 H28A 0.9900 . ?
C28 H28B 0.9900 . ?
C29 C30 1.529(3) . ?
C30 C44 1.531(4) . ?
C30 C45 1.551(4) . ?
C30 C31 1.573(3) . ?
C31 C32 1.538(3) . ?
C31 C43 1.561(3) . ?
C31 H31 1.0000 . ?
C32 C33 1.530(4) . ?
C32 H32 1.0000 . ?
C33 C34 1.520(3) . ?
C33 H33A 0.9900 . ?
C33 H33B 0.9900 . ?
C34 C46 1.519(3) . ?
C34 C42 1.539(3) . ?
C35 C36 1.346(3) . ?
C35 C40 1.514(3) . ?
C36 C37 1.466(4) . ?
C36 C47 1.502(4) . ?
C37 C38 1.516(4) . ?
C38 C48 1.516(4) . ?
C38 C39 1.537(3) . ?
C38 H38 1.0000 . ?
C39 C50 1.528(4) . ?
C39 C40 1.548(3) . ?
C39 H39 1.0000 . ?
C40 C51 1.538(3) . ?
C40 C41 1.544(3) . ?
C41 C42 1.531(3) . ?
C41 H41A 0.9900 . ?
C41 H41B 0.9900 . ?
C42 C43 1.557(3) . ?
C42 H42 1.0000 . ?
C43 C52 1.538(3) . ?
C44 H44A 0.9800 . ?
C44 H44B 0.9800 . ?
C44 H44C 0.9800 . ?
C45 H45A 0.9800 . ?
C45 H45B 0.9800 . ?
C45 H45C 0.9800 . ?
C46 H46A 0.9800 . ?
C46 H46B 0.9800 . ?
C46 H46C 0.9800 . ?
C47 H47A 0.9800 . ?
C47 H47B 0.9800 . ?
C47 H47C 0.9800 . ?
C49 H49A 0.9800 . ?
C49 H49B 0.9800 . ?
C49 H49C 0.9800 . ?
C50 H50A 0.9800 . ?
C50 H50B 0.9800 . ?
C50 H50C 0.9800 . ?
C51 H51A 0.9800 . ?
C51 H51B 0.9800 . ?
C51 H51C 0.9800 . ?
C52 H52A 0.9800 . ?
C52 H52B 0.9800 . ?
C52 H52C 0.9800 . ?
O13 C55 1.222(3) . ?
O14 C58 1.433(3) . ?
O14 H14 0.8400 . ?
O15 C61 1.351(3) . ?
O15 C60 1.480(3) . ?
O16 C63 1.228(3) . ?
O17 C74 1.194(4) . ?
O18 C74 1.335(3) . ?
O18 C75 1.448(3) . ?
C53 C54 1.536(4) . ?
C53 C69 1.537(3) . ?
C53 H53A 0.9900 . ?
C53 H53B 0.9900 . ?
C54 C55 1.505(4) . ?
C54 H54A 0.9900 . ?
C54 H54B 0.9900 . ?
C55 C56 1.520(4) . ?
C56 C70 1.537(4) . ?
C56 C71 1.547(3) . ?
C56 C57 1.572(3) . ?
C57 C58 1.536(3) . ?
C57 C69 1.558(3) . ?
C57 H57 1.0000 . ?
C58 C59 1.531(3) . ?
C58 H58 1.0000 . ?
C59 C60 1.518(3) . ?
C59 H59A 0.9900 . ?
C59 H59B 0.9900 . ?
C60 C72 1.515(3) . ?
C60 C68 1.537(3) . ?
C61 C62 1.353(3) . ?
C61 C66 1.519(3) . ?
C62 C63 1.447(4) . ?
C62 C73 1.504(4) . ?
C63 C64 1.514(4) . ?
C64 C74 1.520(4) . ?
C64 C65 1.532(3) . ?
C64 H64 1.0000 . ?
C65 C76 1.527(3) . ?
C65 C66 1.547(3) . ?
C65 H65 1.0000 . ?
C66 C77 1.548(3) . ?
C66 C67 1.551(3) . ?
C67 C68 1.531(3) . ?
C67 H67A 0.9900 . ?
C67 H67B 0.9900 . ?
C68 C69 1.568(3) . ?
C68 H68 1.0000 . ?
C69 C78 1.536(3) . ?
C70 H70A 0.9800 . ?
C70 H70B 0.9800 . ?
C70 H70C 0.9800 . ?
C71 H71A 0.9800 . ?
C71 H71B 0.9800 . ?
C71 H71C 0.9800 . ?
C72 H72A 0.9800 . ?
C72 H72B 0.9800 . ?
C72 H72C 0.9800 . ?
C73 H73A 0.9800 . ?
C73 H73B 0.9800 . ?
C73 H73C 0.9800 . ?
C75 H75A 0.9800 . ?
C75 H75B 0.9800 . ?
C75 H75C 0.9800 . ?
C76 H76A 0.9800 . ?
C76 H76B 0.9800 . ?
C76 H76C 0.9800 . ?
C77 H77A 0.9800 . ?
C77 H77B 0.9800 . ?
C77 H77C 0.9800 . ?
C78 H78A 0.9800 . ?
C78 H78B 0.9800 . ?
C78 H78C 0.9800 . ?
O19 C81 1.219(3) . ?
O20 C84 1.430(3) . ?
O20 H20 0.8400 . ?
O21 C87 1.362(3) . ?
O21 C86 1.477(3) . ?
O22 C89 1.217(3) . ?
O23 C100 1.205(3) . ?
O24 C100 1.330(3) . ?
O24 C101 1.448(3) . ?
C79 C80 1.532(3) . ?
C79 C95 1.542(3) . ?
C79 H79A 0.9900 . ?
C79 H79B 0.9900 . ?
C80 C81 1.509(4) . ?
C80 H80A 0.9900 . ?
C80 H80B 0.9900 . ?
C81 C82 1.522(4) . ?
C82 C96 1.536(4) . ?
C82 C97 1.548(4) . ?
C82 C83 1.567(3) . ?
C83 C84 1.534(3) . ?
C83 C95 1.562(3) . ?
C83 H83 1.0000 . ?
C84 C85 1.531(3) . ?
C84 H84 1.0000 . ?
C85 C86 1.521(3) . ?
C85 H85A 0.9900 . ?
C85 H85B 0.9900 . ?
C86 C98 1.523(3) . ?
C86 C94 1.530(3) . ?
C87 C88 1.354(3) . ?
C87 C92 1.515(3) . ?
C88 C89 1.457(3) . ?
C88 C99 1.509(4) . ?
C89 C90 1.533(3) . ?
C90 C100 1.507(3) . ?
C90 C91 1.531(3) . ?
C90 H90 1.0000 . ?
C91 C102 1.532(3) . ?
C91 C92 1.548(3) . ?
C91 H91 1.0000 . ?
C92 C103 1.547(3) . ?
C92 C93 1.551(3) . ?
C93 C94 1.530(3) . ?
C93 H93A 0.9900 . ?
C93 H93B 0.9900 . ?
C94 C95 1.569(3) . ?
C94 H94 1.0000 . ?
C95 C104 1.540(3) . ?
C96 H96A 0.9800 . ?
C96 H96B 0.9800 . ?
C96 H96C 0.9800 . ?
C97 H97A 0.9800 . ?
C97 H97B 0.9800 . ?
C97 H97C 0.9800 . ?
C98 H98A 0.9800 . ?
C98 H98B 0.9800 . ?
C98 H98C 0.9800 . ?
C99 H99A 0.9800 . ?
C99 H99B 0.9800 . ?
C99 H99C 0.9800 . ?
C101 H10A 0.9800 . ?
C101 H10B 0.9800 . ?
C101 H10C 0.9800 . ?
C102 H10D 0.9800 . ?
C102 H10E 0.9800 . ?
C102 H10F 0.9800 . ?
C103 H10G 0.9800 . ?
C103 H10H 0.9800 . ?
C103 H10I 0.9800 . ?
C104 H10J 0.9800 . ?
C104 H10K 0.9800 . ?
C104 H10L 0.9800 . ?
O25 C105 1.421(5) . ?
O25 H25 0.8400 . ?
C105 H10M 0.9800 . ?
C105 H10N 0.9800 . ?
C105 H10O 0.9800 . ?
O26 C106 1.402(4) . ?
O26 H26 0.8400 . ?
C106 H10P 0.9800 . ?
C106 H10Q 0.9800 . ?
C106 H10R 0.9800 . ?
O27 C107 1.400(6) . ?
O27 H27 0.8400 . ?
C107 H10S 0.9800 . ?
C107 H10T 0.9800 . ?
C107 H10U 0.9800 . ?

loop_
_geom_torsion_atom_site_label_1
_geom_torsion_atom_site_label_2
_geom_torsion_atom_site_label_3
_geom_torsion_atom_site_label_4
_geom_torsion
_geom_torsion_site_symmetry_1
_geom_torsion_site_symmetry_2
_geom_torsion_site_symmetry_3
_geom_torsion_site_symmetry_4
_geom_torsion_publ_flag
C17 C1 C2 C3 54.1(3) . . . . ?
C1 C2 C3 O1 137.8(2) . . . . ?
C1 C2 C3 C4 -48.1(3) . . . . ?
O1 C3 C4 C18 -22.4(3) . . . . ?
C2 C3 C4 C18 163.5(2) . . . . ?
O1 C3 C4 C19 92.0(3) . . . . ?
C2 C3 C4 C19 -82.2(2) . . . . ?
O1 C3 C4 C5 -142.7(2) . . . . ?
C2 C3 C4 C5 43.2(3) . . . . ?
C3 C4 C5 C6 175.93(19) . . . . ?
C18 C4 C5 C6 55.8(3) . . . . ?
C19 C4 C5 C6 -66.0(3) . . . . ?
C3 C4 C5 C17 -47.9(2) . . . . ?
C18 C4 C5 C17 -168.05(19) . . . . ?
C19 C4 C5 C17 70.1(3) . . . . ?
C17 C5 C6 O2 -69.5(2) . . . . ?
C4 C5 C6 O2 68.1(2) . . . . ?
C17 C5 C6 C7 55.5(3) . . . . ?
C4 C5 C6 C7 -166.98(19) . . . . ?
O2 C6 C7 C8 71.6(3) . . . . ?
C5 C6 C7 C8 -53.5(3) . . . . ?
C9 O3 C8 C7 -176.60(19) . . . . ?
C9 O3 C8 C20 65.0(2) . . . . ?
C9 O3 C8 C16 -60.5(2) . . . . ?
C6 C7 C8 O3 167.40(19) . . . . ?
C6 C7 C8 C20 -78.8(2) . . . . ?
C6 C7 C8 C16 53.5(3) . . . . ?
C8 O3 C9 C10 -131.0(2) . . . . ?
C8 O3 C9 C14 54.0(3) . . . . ?
O3 C9 C10 C11 -173.7(2) . . . . ?
C14 C9 C10 C11 0.7(4) . . . . ?
O3 C9 C10 C21 6.9(3) . . . . ?
C14 C9 C10 C21 -178.7(2) . . . . ?
C9 C10 C11 O4 -177.3(3) . . . . ?
C21 C10 C11 O4 2.2(4) . . . . ?
C9 C10 C11 C12 4.0(3) . . . . ?
C21 C10 C11 C12 -176.5(2) . . . . ?
O4 C11 C12 C22 22.4(3) . . . . ?
C10 C11 C12 C22 -158.9(2) . . . . ?
O4 C11 C12 C13 148.0(2) . . . . ?
C10 C11 C12 C13 -33.3(3) . . . . ?
C22 C12 C13 C24 -55.3(3) . . . . ?
C11 C12 C13 C24 -177.4(2) . . . . ?
C22 C12 C13 C14 178.6(2) . . . . ?
C11 C12 C13 C14 56.6(3) . . . . ?
C10 C9 C14 C25 -98.8(3) . . . . ?
O3 C9 C14 C25 75.6(2) . . . . ?
C10 C9 C14 C15 141.9(2) . . . . ?
O3 C9 C14 C15 -43.6(3) . . . . ?
C10 C9 C14 C13 22.9(3) . . . . ?
O3 C9 C14 C13 -162.64(19) . . . . ?
C24 C13 C14 C9 -174.1(2) . . . . ?
C12 C13 C14 C9 -49.8(2) . . . . ?
C24 C13 C14 C25 -55.3(3) . . . . ?
C12 C13 C14 C25 69.0(2) . . . . ?
C24 C13 C14 C15 66.1(2) . . . . ?
C12 C13 C14 C15 -169.51(19) . . . . ?
C9 C14 C15 C16 44.9(3) . . . . ?
C25 C14 C15 C16 -73.1(2) . . . . ?
C13 C14 C15 C16 163.92(18) . . . . ?
O3 C8 C16 C15 59.4(2) . . . . ?
C7 C8 C16 C15 171.57(19) . . . . ?
C20 C8 C16 C15 -58.8(2) . . . . ?
O3 C8 C16 C17 -168.79(17) . . . . ?
C7 C8 C16 C17 -56.6(2) . . . . ?
C20 C8 C16 C17 73.0(3) . . . . ?
C14 C15 C16 C8 -55.4(2) . . . . ?
C14 C15 C16 C17 173.34(18) . . . . ?
C2 C1 C17 C26 69.9(2) . . . . ?
C2 C1 C17 C16 -168.43(18) . . . . ?
C2 C1 C17 C5 -55.1(2) . . . . ?
C8 C16 C17 C26 -70.5(2) . . . . ?
C15 C16 C17 C26 58.2(2) . . . . ?
C8 C16 C17 C1 170.26(19) . . . . ?
C15 C16 C17 C1 -61.0(2) . . . . ?
C8 C16 C17 C5 56.1(2) . . . . ?
C15 C16 C17 C5 -175.19(18) . . . . ?
C6 C5 C17 C26 69.6(3) . . . . ?
C4 C5 C17 C26 -66.4(2) . . . . ?
C6 C5 C17 C1 -169.75(19) . . . . ?
C4 C5 C17 C1 54.3(2) . . . . ?
C6 C5 C17 C16 -55.2(2) . . . . ?
C4 C5 C17 C16 168.79(18) . . . . ?
C23 O6 C22 O5 -2.8(4) . . . . ?
C23 O6 C22 C12 177.1(2) . . . . ?
C11 C12 C22 O5 77.6(3) . . . . ?
C13 C12 C22 O5 -47.4(4) . . . . ?
C11 C12 C22 O6 -102.2(2) . . . . ?
C13 C12 C22 O6 132.8(2) . . . . ?
C43 C27 C28 C29 54.9(3) . . . . ?
C27 C28 C29 O7 135.2(2) . . . . ?
C27 C28 C29 C30 -48.8(3) . . . . ?
O7 C29 C30 C44 -21.1(3) . . . . ?
C28 C29 C30 C44 163.0(2) . . . . ?
O7 C29 C30 C45 94.5(3) . . . . ?
C28 C29 C30 C45 -81.4(3) . . . . ?
O7 C29 C30 C31 -141.1(2) . . . . ?
C28 C29 C30 C31 43.0(3) . . . . ?
C29 C30 C31 C32 175.6(2) . . . . ?
C44 C30 C31 C32 55.8(3) . . . . ?
C45 C30 C31 C32 -66.7(3) . . . . ?
C29 C30 C31 C43 -47.8(3) . . . . ?
C44 C30 C31 C43 -167.7(2) . . . . ?
C45 C30 C31 C43 69.8(3) . . . . ?
C43 C31 C32 O8 -70.5(2) . . . . ?
C30 C31 C32 O8 67.6(3) . . . . ?
C43 C31 C32 C33 54.2(3) . . . . ?
C30 C31 C32 C33 -167.7(2) . . . . ?
O8 C32 C33 C34 71.4(3) . . . . ?
C31 C32 C33 C34 -53.0(3) . . . . ?
C35 O9 C34 C46 67.5(2) . . . . ?
C35 O9 C34 C33 -173.70(18) . . . . ?
C35 O9 C34 C42 -58.9(2) . . . . ?
C32 C33 C34 O9 167.65(19) . . . . ?
C32 C33 C34 C46 -78.0(3) . . . . ?
C32 C33 C34 C42 53.9(3) . . . . ?
C34 O9 C35 C36 -128.4(2) . . . . ?
C34 O9 C35 C40 56.4(3) . . . . ?
O9 C35 C36 C37 -173.9(2) . . . . ?
C40 C35 C36 C37 0.8(4) . . . . ?
O9 C35 C36 C47 6.2(4) . . . . ?
C40 C35 C36 C47 -179.2(3) . . . . ?
C35 C36 C37 O10 -173.0(3) . . . . ?
C47 C36 C37 O10 7.0(4) . . . . ?
C35 C36 C37 C38 9.8(4) . . . . ?
C47 C36 C37 C38 -170.2(3) . . . . ?
O10 C37 C38 C48 21.9(4) . . . . ?
C36 C37 C38 C48 -160.8(2) . . . . ?
O10 C37 C38 C39 145.5(3) . . . . ?
C36 C37 C38 C39 -37.2(3) . . . . ?
C37 C38 C39 C50 178.9(2) . . . . ?
C48 C38 C39 C50 -58.1(3) . . . . ?
C37 C38 C39 C40 53.6(3) . . . . ?
C48 C38 C39 C40 176.6(2) . . . . ?
C36 C35 C40 C51 -104.6(3) . . . . ?
O9 C35 C40 C51 70.2(2) . . . . ?
C36 C35 C40 C41 136.1(3) . . . . ?
O9 C35 C40 C41 -49.1(3) . . . . ?
C36 C35 C40 C39 16.4(3) . . . . ?
O9 C35 C40 C39 -168.85(19) . . . . ?
C50 C39 C40 C35 -166.2(2) . . . . ?
C38 C39 C40 C35 -42.4(3) . . . . ?
C50 C39 C40 C51 -47.7(3) . . . . ?
C38 C39 C40 C51 76.1(2) . . . . ?
C50 C39 C40 C41 73.8(2) . . . . ?
C38 C39 C40 C41 -162.37(19) . . . . ?
C35 C40 C41 C42 49.6(2) . . . . ?
C51 C40 C41 C42 -67.4(2) . . . . ?
C39 C40 C41 C42 170.81(18) . . . . ?
C40 C41 C42 C34 -56.5(2) . . . . ?
C40 C41 C42 C43 171.70(18) . . . . ?
O9 C34 C42 C41 57.4(2) . . . . ?
C46 C34 C42 C41 -61.7(3) . . . . ?
C33 C34 C42 C41 169.12(19) . . . . ?
O9 C34 C42 C43 -169.95(17) . . . . ?
C46 C34 C42 C43 71.0(3) . . . . ?
C33 C34 C42 C43 -58.2(3) . . . . ?
C28 C27 C43 C52 70.0(3) . . . . ?
C28 C27 C43 C42 -168.5(2) . . . . ?
C28 C27 C43 C31 -55.6(2) . . . . ?
C41 C42 C43 C52 60.3(3) . . . . ?
C34 C42 C43 C52 -69.2(3) . . . . ?
C41 C42 C43 C27 -58.9(2) . . . . ?
C34 C42 C43 C27 171.57(19) . . . . ?
C41 C42 C43 C31 -172.58(18) . . . . ?
C34 C42 C43 C31 57.9(2) . . . . ?
C32 C31 C43 C52 70.0(3) . . . . ?
C30 C31 C43 C52 -66.6(3) . . . . ?
C32 C31 C43 C27 -168.80(19) . . . . ?
C30 C31 C43 C27 54.6(2) . . . . ?
C32 C31 C43 C42 -55.1(2) . . . . ?
C30 C31 C43 C42 168.37(19) . . . . ?
C49 O12 C48 O11 0.1(4) . . . . ?
C49 O12 C48 C38 -178.0(3) . . . . ?
C37 C38 C48 O11 74.1(3) . . . . ?
C39 C38 C48 O11 -50.5(4) . . . . ?
C37 C38 C48 O12 -107.7(3) . . . . ?
C39 C38 C48 O12 127.7(2) . . . . ?
C69 C53 C54 C55 51.8(3) . . . . ?
C53 C54 C55 O13 136.8(3) . . . . ?
C53 C54 C55 C56 -46.7(3) . . . . ?
O13 C55 C56 C70 -19.5(3) . . . . ?
C54 C55 C56 C70 164.1(2) . . . . ?
O13 C55 C56 C71 95.6(3) . . . . ?
C54 C55 C56 C71 -80.8(3) . . . . ?
O13 C55 C56 C57 -139.6(3) . . . . ?
C54 C55 C56 C57 43.9(3) . . . . ?
C55 C56 C57 C58 172.9(2) . . . . ?
C70 C56 C57 C58 53.6(3) . . . . ?
C71 C56 C57 C58 -69.3(3) . . . . ?
C55 C56 C57 C69 -49.5(3) . . . . ?
C70 C56 C57 C69 -168.9(2) . . . . ?
C71 C56 C57 C69 68.3(3) . . . . ?
C69 C57 C58 O14 -73.4(2) . . . . ?
C56 C57 C58 O14 64.9(2) . . . . ?
C69 C57 C58 C59 53.3(3) . . . . ?
C56 C57 C58 C59 -168.40(19) . . . . ?
O14 C58 C59 C60 74.6(2) . . . . ?
C57 C58 C59 C60 -51.6(3) . . . . ?
C61 O15 C60 C72 67.2(2) . . . . ?
C61 O15 C60 C59 -173.83(19) . . . . ?
C61 O15 C60 C68 -58.5(2) . . . . ?
C58 C59 C60 O15 167.02(19) . . . . ?
C58 C59 C60 C72 -79.5(3) . . . . ?
C58 C59 C60 C68 53.3(3) . . . . ?
C60 O15 C61 C62 -135.8(2) . . . . ?
C60 O15 C61 C66 50.5(3) . . . . ?
O15 C61 C62 C63 -175.3(2) . . . . ?
C66 C61 C62 C63 -2.2(4) . . . . ?
O15 C61 C62 C73 5.2(4) . . . . ?
C66 C61 C62 C73 178.4(2) . . . . ?
C61 C62 C63 O16 -175.9(3) . . . . ?
C73 C62 C63 O16 3.6(4) . . . . ?
C61 C62 C63 C64 6.0(4) . . . . ?
C73 C62 C63 C64 -174.5(3) . . . . ?
O16 C63 C64 C74 24.4(4) . . . . ?
C62 C63 C64 C74 -157.6(2) . . . . ?
O16 C63 C64 C65 148.6(3) . . . . ?
C62 C63 C64 C65 -33.4(3) . . . . ?
C63 C64 C65 C76 -177.2(2) . . . . ?
C74 C64 C65 C76 -54.4(3) . . . . ?
C63 C64 C65 C66 55.9(3) . . . . ?
C74 C64 C65 C66 178.8(2) . . . . ?
O15 C61 C66 C65 -161.78(19) . . . . ?
C62 C61 C66 C65 25.1(3) . . . . ?
O15 C61 C66 C77 77.0(2) . . . . ?
C62 C61 C66 C77 -96.1(3) . . . . ?
O15 C61 C66 C67 -41.1(3) . . . . ?
C62 C61 C66 C67 145.7(2) . . . . ?
C76 C65 C66 C61 -175.7(2) . . . . ?
C64 C65 C66 C61 -50.6(2) . . . . ?
C76 C65 C66 C77 -58.2(3) . . . . ?
C64 C65 C66 C77 66.9(2) . . . . ?
C76 C65 C66 C67 63.0(3) . . . . ?
C64 C65 C66 C67 -171.85(19) . . . . ?
C61 C66 C67 C68 44.2(3) . . . . ?
C65 C66 C67 C68 164.57(18) . . . . ?
C77 C66 C67 C68 -72.3(2) . . . . ?
C66 C67 C68 C60 -55.8(2) . . . . ?
C66 C67 C68 C69 172.83(18) . . . . ?
O15 C60 C68 C67 59.5(2) . . . . ?
C72 C60 C68 C67 -59.0(3) . . . . ?
C59 C60 C68 C67 170.31(18) . . . . ?
O15 C60 C68 C69 -168.13(17) . . . . ?
C72 C60 C68 C69 73.4(3) . . . . ?
C59 C60 C68 C69 -57.3(2) . . . . ?
C54 C53 C69 C78 71.4(3) . . . . ?
C54 C53 C69 C57 -54.4(3) . . . . ?
C54 C53 C69 C68 -167.3(2) . . . . ?
C58 C57 C69 C78 70.5(3) . . . . ?
C56 C57 C69 C78 -66.5(3) . . . . ?
C58 C57 C69 C53 -167.76(19) . . . . ?
C56 C57 C69 C53 55.3(2) . . . . ?
C58 C57 C69 C68 -54.2(2) . . . . ?
C56 C57 C69 C68 168.80(18) . . . . ?
C67 C68 C69 C78 58.5(3) . . . . ?
C60 C68 C69 C78 -70.4(2) . . . . ?
C67 C68 C69 C53 -61.0(2) . . . . ?
C60 C68 C69 C53 170.2(2) . . . . ?
C67 C68 C69 C57 -174.68(18) . . . . ?
C60 C68 C69 C57 56.5(2) . . . . ?
C75 O18 C74 O17 -1.9(4) . . . . ?
C75 O18 C74 C64 179.5(2) . . . . ?
C63 C64 C74 O17 70.4(3) . . . . ?
C65 C64 C74 O17 -53.7(4) . . . . ?
C63 C64 C74 O18 -111.1(2) . . . . ?
C65 C64 C74 O18 124.8(2) . . . . ?
C95 C79 C80 C81 51.8(3) . . . . ?
C79 C80 C81 O19 138.3(3) . . . . ?
C79 C80 C81 C82 -45.5(3) . . . . ?
O19 C81 C82 C96 -22.2(3) . . . . ?
C80 C81 C82 C96 161.7(2) . . . . ?
O19 C81 C82 C97 93.3(3) . . . . ?
C80 C81 C82 C97 -82.8(3) . . . . ?
O19 C81 C82 C83 -141.8(2) . . . . ?
C80 C81 C82 C83 42.1(3) . . . . ?
C81 C82 C83 C84 174.7(2) . . . . ?
C96 C82 C83 C84 55.4(3) . . . . ?
C97 C82 C83 C84 -67.3(3) . . . . ?
C81 C82 C83 C95 -48.3(3) . . . . ?
C96 C82 C83 C95 -167.6(2) . . . . ?
C97 C82 C83 C95 69.8(3) . . . . ?
C95 C83 C84 O20 -72.0(2) . . . . ?
C82 C83 C84 O20 66.2(2) . . . . ?
C95 C83 C84 C85 53.6(3) . . . . ?
C82 C83 C84 C85 -168.13(19) . . . . ?
O20 C84 C85 C86 73.2(2) . . . . ?
C83 C84 C85 C86 -52.1(3) . . . . ?
C87 O21 C86 C85 -176.10(19) . . . . ?
C87 O21 C86 C98 65.3(2) . . . . ?
C87 O21 C86 C94 -60.5(2) . . . . ?
C84 C85 C86 O21 168.31(18) . . . . ?
C84 C85 C86 C98 -77.9(3) . . . . ?
C84 C85 C86 C94 54.1(3) . . . . ?
C86 O21 C87 C88 -132.3(2) . . . . ?
C86 O21 C87 C92 54.1(3) . . . . ?
O21 C87 C88 C89 -176.1(2) . . . . ?
C92 C87 C88 C89 -3.2(4) . . . . ?
O21 C87 C88 C99 5.8(4) . . . . ?
C92 C87 C88 C99 178.6(3) . . . . ?
C87 C88 C89 O22 -174.2(3) . . . . ?
C99 C88 C89 O22 4.0(4) . . . . ?
C87 C88 C89 C90 5.5(4) . . . . ?
C99 C88 C89 C90 -176.2(2) . . . . ?
O22 C89 C90 C100 28.2(3) . . . . ?
C88 C89 C90 C100 -151.6(2) . . . . ?
O22 C89 C90 C91 150.4(2) . . . . ?
C88 C89 C90 C91 -29.3(3) . . . . ?
C100 C90 C91 C102 -63.6(2) . . . . ?
C89 C90 C91 C102 176.7(2) . . . . ?
C100 C90 C91 C92 169.39(19) . . . . ?
C89 C90 C91 C92 49.7(3) . . . . ?
C88 C87 C92 C103 -97.4(3) . . . . ?
O21 C87 C92 C103 75.6(2) . . . . ?
C88 C87 C92 C91 23.8(3) . . . . ?
O21 C87 C92 C91 -163.27(19) . . . . ?
C88 C87 C92 C93 143.7(2) . . . . ?
O21 C87 C92 C93 -43.3(3) . . . . ?
C90 C91 C92 C87 -45.6(2) . . . . ?
C102 C91 C92 C87 -170.6(2) . . . . ?
C90 C91 C92 C103 71.5(2) . . . . ?
C102 C91 C92 C103 -53.4(3) . . . . ?
C90 C91 C92 C93 -166.79(18) . . . . ?
C102 C91 C92 C93 68.2(2) . . . . ?
C87 C92 C93 C94 43.8(3) . . . . ?
C103 C92 C93 C94 -72.3(2) . . . . ?
C91 C92 C93 C94 164.78(19) . . . . ?
C92 C93 C94 C86 -53.4(2) . . . . ?
C92 C93 C94 C95 175.98(18) . . . . ?
O21 C86 C94 C93 58.2(2) . . . . ?
C85 C86 C94 C93 169.75(18) . . . . ?
C98 C86 C94 C93 -60.6(3) . . . . ?
O21 C86 C94 C95 -170.15(17) . . . . ?
C85 C86 C94 C95 -58.6(2) . . . . ?
C98 C86 C94 C95 71.0(3) . . . . ?
C80 C79 C95 C104 70.6(3) . . . . ?
C80 C79 C95 C83 -54.7(3) . . . . ?
C80 C79 C95 C94 -167.4(2) . . . . ?
C84 C83 C95 C104 70.8(3) . . . . ?
C82 C83 C95 C104 -65.9(3) . . . . ?
C84 C83 C95 C79 -168.40(19) . . . . ?
C82 C83 C95 C79 54.9(2) . . . . ?
C84 C83 C95 C94 -54.7(2) . . . . ?
C82 C83 C95 C94 168.61(19) . . . . ?
C93 C94 C95 C104 58.7(3) . . . . ?
C86 C94 C95 C104 -69.7(2) . . . . ?
C93 C94 C95 C79 -60.4(2) . . . . ?
C86 C94 C95 C79 171.15(19) . . . . ?
C93 C94 C95 C83 -174.02(19) . . . . ?
C86 C94 C95 C83 57.6(2) . . . . ?
C101 O24 C100 O23 -3.6(4) . . . . ?
C101 O24 C100 C90 176.7(2) . . . . ?
C91 C90 C100 O23 -49.9(3) . . . . ?
C89 C90 C100 O23 73.9(3) . . . . ?
C91 C90 C100 O24 129.8(2) . . . . ?
C89 C90 C100 O24 -106.4(2) . . . . ?
